data_7721036
loop_
_publ_author_name
'Liu, Cai-Ming'
'Zhang, Yi-Quan'
'Hao, Xiang'
'Li, Xi-Li'

_publ_section_title
;
 Effect of solvents on multifunctional Dy2 complexes with axial chiral
 ligands (R)/(S)-1,1'-binaphthyl-2,2'-diyl hydrogen phosphate
;
_journal_name_full 'Dalton Transactions'
_journal_paper_doi 10.1039/D6DT00796A
_journal_year 2026
_chemical_formula_moiety 'C74 H56 Cl2 Dy2 F2 N8 O14 P2, 3(C4 H9 N O), 4(H2 O)'
_chemical_formula_sum 'C86 H91 Cl2 Dy2 F2 N11 O21 P2'
_chemical_formula_weight 2110.53
_space_group_crystal_system triclinic
_space_group_IT_number 1
_space_group_name_Hall 'P 1'
_space_group_name_H-M_alt 'P 1'
_atom_sites_solution_hydrogens mixed
_atom_sites_solution_primary iterative
_audit_creation_date 2025-12-15
_audit_creation_method
;
Olex2 1.3
(compiled 2020.11.12 svn.r5f609507 for OlexSys, GUI svn.r6408)
;
_audit_update_record
;
2025-12-16 deposited with the CCDC.	2026-05-19 downloaded from the CCDC.
;
_cell_angle_alpha 73.4300(11)
_cell_angle_beta 76.9472(9)
_cell_angle_gamma 77.9305(9)
_cell_formula_units_Z 1
_cell_length_a 10.20836(10)
_cell_length_b 14.44768(17)
_cell_length_c 17.2611(2)
_cell_measurement_reflns_used 31413
_cell_measurement_temperature 100.01(10)
_cell_measurement_theta_max 74.2160
_cell_measurement_theta_min 4.4380
_cell_volume 2348.31(5)
_computing_cell_refinement 'CrysAlisPro 1.171.43.75a (Rigaku OD, 2023)'
_computing_data_collection 'CrysAlisPro 1.171.43.75a (Rigaku OD, 2023)'
_computing_data_reduction 'CrysAlisPro 1.171.43.75a (Rigaku OD, 2023)'
_computing_molecular_graphics 'Olex2 1.3 (Dolomanov et al., 2009)'
_computing_publication_material 'Olex2 1.3 (Dolomanov et al., 2009)'
_computing_structure_refinement 'SHELXL 2018/3 (Sheldrick, 2015)'
_computing_structure_solution 'olex2.solve 1.3 (Bourhis et al., 2015)'
_diffrn_ambient_environment N~2~
_diffrn_ambient_temperature 100.01(10)
_diffrn_detector 'Hybrid Pixel Array Detector'
_diffrn_detector_area_resol_mean 10.0000
_diffrn_detector_type HyPix
_diffrn_measured_fraction_theta_full 0.997
_diffrn_measured_fraction_theta_max 0.997
_diffrn_measurement_details
;
List of Runs (angles in degrees, time in seconds):

  # Type    Start    End  Width  t~exp~   \w     \q     \k     \f   Frames
#--------------------------------------------------------------------------
  1  \w     99.00 175.00   0.50    0.05    --  108.87  88.00 107.00  152
  2  \w     16.00  45.00   0.50    0.05    --   38.00  65.00 166.54   58
  3  \w    -30.00  -4.00   0.50    0.05    --   10.00 105.00  79.22   52
  4  \w     19.00  45.00   0.50    0.05    --   40.81  65.00 122.87   52
  5  \w     19.00  45.00   0.50    0.05    --   40.81  65.00  47.52   52
  6  \w     21.00  48.00   0.50    0.05    --   42.00  63.00 144.14   54
  7  \w     19.00  45.00   0.50    0.05    --   40.81  65.00  98.42   52
  8  \w     19.00  45.00   0.50    0.05    --   40.81  65.00  -4.28   52
  9  \w     20.00  51.00   0.50    0.05    --   40.81  62.00 -77.11   62
 10  \w     20.00  51.00   0.50    0.05    --   40.81  62.00-107.34   62
 11  \w     16.00  42.00   0.50    0.05    --   38.00  66.00-148.71   52
 12  \w     26.00  56.00   0.50    0.05    --   46.00  61.00-156.78   60
 13  \w    -17.00  10.00   0.50    0.05    --   14.00  86.00-150.00   54
 14  \w     21.00  56.00   0.50    0.05    --   40.81  60.00 -26.27   70
 15  \w     30.00  56.00   0.50    0.05    --   50.00  61.00 167.65   52
 16  \w     89.00 175.00   0.50    0.05    --  108.87  61.00 150.00  172
 17  \w    147.00 175.00   0.50    0.05    --  108.87  61.00  60.00   56
 18  \w     89.00 116.00   0.50    0.05    --  108.87  61.00  60.00   54
 19  \w     89.00 115.00   0.50    0.05    --  108.87  61.00   0.00   52
 20  \w     89.00 115.00   0.50    0.05    --  108.87  61.00 -90.00   52
 21  \w     89.00 175.00   0.50    0.05    --  108.87  61.00-150.00  172
 22  \w    146.00 175.00   0.50    0.05    --  108.87  61.00 -90.00   58
 23  \w    133.00 175.00   0.50    0.05    --  108.87  61.00 -30.00   84
 24  \w     89.00 115.00   0.50    0.05    --  108.87  61.00 -30.00   52
 25  \w     89.00 115.00   0.50    0.05    --  108.87  61.00  30.00   52
 26  \w    143.00 174.00   0.50    0.05    --  108.87  61.00  30.00   62
 27  \w    148.00 173.00   0.50    0.05    --  108.87  61.00  90.00   50
 28  \w    143.00 174.00   0.50    0.05    --  108.87  61.00 120.00   62
 29  \w     89.00 122.00   0.50    0.05    --  108.87  61.00 120.00   66
 30  \w     89.00 117.00   0.50    0.05    --  108.87  61.00  90.00   56
 31  \w    146.00 174.00   0.50    0.05    --  108.87  61.00   0.00   56
 32  \w    148.00 174.00   0.50    0.05    --  108.87  61.00-120.00   52
 33  \w    147.00 175.00   0.50    0.05    --  108.87  61.00-180.00   56
 34  \w     89.00 117.00   0.50    0.05    --  108.87  61.00-180.00   56
 35  \w     88.00 113.00   0.50    0.05    --  108.87  45.00-120.00   50
 36  \w     89.00 115.00   0.50    0.05    --  108.87  61.00-120.00   52
 37  \w     89.00 115.00   0.50    0.05    --  108.87  61.00 -60.00   52
 38  \w     90.00 117.00   0.50    0.05    --  108.87  45.00 -60.00   54
 39  \w     88.00 116.00   0.50    0.05    --  108.87  45.00 -90.00   56
 40  \w    148.00 175.00   0.50    0.05    --  108.87  61.00 -60.00   54
 41  \w    136.00 162.00   0.50    0.05    --  108.87  45.00  30.00   52
 42  \w    135.00 169.00   0.50    0.05    --  108.87  45.00  60.00   68
 43  \w     88.00 166.00   0.50    0.05    --  108.87  45.00 150.00  156
 44  \w     88.00 117.00   0.50    0.05    --  108.87  45.00  60.00   58
 45  \w     88.00 114.00   0.50    0.05    --  108.87  45.00  30.00   52
 46  \w    141.00 166.00   0.50    0.05    --  108.87  45.00 -60.00   50
 47  \w    127.00 171.00   0.50    0.05    --  108.87  45.00   0.00   88
 48  \w     88.00 122.00   0.50    0.05    --  108.87  45.00   0.00   68
 49  \w     88.00 175.00   0.50    0.05    --  108.87  45.00 -30.00  174
 50  \w    136.00 169.00   0.50    0.05    --  108.87  45.00-150.00   66
 51  \w    138.00 175.00   0.50    0.05    --  108.87  45.00-120.00   74
 52  \w    135.00 170.00   0.50    0.05    --  108.87  45.00-180.00   70
 53  \w     89.00 114.00   0.50    0.05    --  108.87  45.00-150.00   50
 54  \w    128.00 162.00   0.50    0.05    --  108.87  45.00 -90.00   68
 55  \w     88.00 115.00   0.50    0.05    --  108.87  45.00-180.00   54
 56  \w    141.00 175.00   0.50    0.05    --  108.87  45.00  90.00   68
 57  \w     89.00 116.00   0.50    0.05    --  108.87  45.00  90.00   54
 58  \w     88.00 118.00   0.50    0.05    --  108.87  45.00 120.00   60
 59  \w     33.00  92.00   0.50    0.05    --  108.87 -88.00  -9.00  118
 60  \w     37.00  99.00   0.50    0.05    --  108.87-125.00-120.00  124
 61  \w     70.00 100.00   0.50    0.05    --  108.87-125.00-150.00   60
 62  \w     37.00  66.00   0.50    0.05    --  108.87-125.00-150.00   58
 63  \w     33.00  92.00   0.50    0.05    --  108.87 -95.00 -90.00  118
 64  \w     36.00  92.00   0.50    0.05    --  108.87 -95.00-120.00  112
 65  \w     32.00  92.00   0.50    0.05    --  108.87 -95.00 -60.00  120
 66  \w     63.00  91.00   0.50    0.05    --  108.87 -95.00  30.00   56
 67  \w     33.00  59.00   0.50    0.05    --  108.87 -95.00  30.00   52
 68  \w     35.00  61.00   0.50    0.05    --  108.87 -95.00  60.00   52
 69  \w     62.00  92.00   0.50    0.05    --  108.87 -95.00  60.00   60
 70  \w     42.00  90.00   0.50    0.05    --  108.87 -95.00 120.00   96
 71  \w     61.00  92.00   0.50    0.05    --  108.87 -95.00 150.00   62
 72  \w     36.00  91.00   0.50    0.05    --  108.87 -95.00  90.00  110
 73  \w     38.00  91.00   0.50    0.05    --  108.87 -95.00 -30.00  106
 74  \w     55.00  92.00   0.50    0.05    --  108.87 -95.00-150.00   74
 75  \w     -6.00  78.00   0.50    0.05    --   40.81 -99.00-180.00  168
 76  \w     -6.00  78.00   0.50    0.05    --   40.81 -99.00 -60.00  168
 77  \w    -14.00  73.00   0.50    0.05    --   40.81 -88.00  -9.00  174
 78  \w     35.00  66.00   0.50    0.05    --  108.87 -77.00 120.00   62
 79  \w     -6.00  78.00   0.50    0.05    --   40.81 -99.00  60.00  168
 80  \w   -128.00 -29.00   0.50    0.05    --  -50.00 -45.00  30.00  198
 81  \w    -62.00 -29.00   0.50    0.05    --  -50.00 -56.00 -11.99   66
 82  \w    -36.00 -10.00   0.50    0.05    --  -34.00 -70.00 -75.65   52
 83  \w   -126.00 -29.00   0.50    0.05    --  -50.00 -52.00 -83.03  194
 84  \w   -127.00 -30.00   0.50    0.05    --  -50.00 -47.00 -60.25  194
 85  \w    -62.00 -29.00   0.50    0.05    --  -50.00 -56.00-140.62   66
 86  \w    -73.00   8.00   0.50    0.05    --  -40.81  88.00 107.00  162
 87  \w    -82.00   8.00   0.50    0.05    --  -50.00  88.00 107.00  180
 88  \w   -128.00 -29.00   0.50    0.05    --  -50.00 -45.00 150.00  198
 89  \w   -128.00 -29.00   0.50    0.05    --  -50.00 -45.00  90.00  198
 90  \w   -128.00 -29.00   0.50    0.05    --  -50.00 -45.00-150.00  198
;
_diffrn_measurement_device 'four-circle diffractometer'
_diffrn_measurement_device_type 'ROD, Synergy Custom system, HyPix'
_diffrn_measurement_method '\w scans'
_diffrn_orient_matrix_type 'CrysAlisPro convention (1999,Acta A55,543-557)'
_diffrn_orient_matrix_UB_11 0.0881775000
_diffrn_orient_matrix_UB_12 -0.0784629000
_diffrn_orient_matrix_UB_13 0.0560803000
_diffrn_orient_matrix_UB_21 -0.1285473000
_diffrn_orient_matrix_UB_22 -0.0222618000
_diffrn_orient_matrix_UB_23 0.0643399000
_diffrn_orient_matrix_UB_31 -0.0170077000
_diffrn_orient_matrix_UB_32 -0.0776475000
_diffrn_orient_matrix_UB_33 -0.0408385000
_diffrn_radiation_monochromator mirror
_diffrn_radiation_probe x-ray
_diffrn_radiation_type 'Cu K\a'
_diffrn_radiation_wavelength 1.54184
_diffrn_reflns_av_R_equivalents 0.0275
_diffrn_reflns_av_unetI/netI 0.0248
_diffrn_reflns_Laue_measured_fraction_full 0.997
_diffrn_reflns_Laue_measured_fraction_max 0.997
_diffrn_reflns_limit_h_max 11
_diffrn_reflns_limit_h_min -11
_diffrn_reflns_limit_k_max 15
_diffrn_reflns_limit_k_min -16
_diffrn_reflns_limit_l_max 19
_diffrn_reflns_limit_l_min -19
_diffrn_reflns_number 41892
_diffrn_reflns_point_group_measured_fraction_full 0.900
_diffrn_reflns_point_group_measured_fraction_max 0.900
_diffrn_reflns_theta_full 62.498
_diffrn_reflns_theta_max 62.498
_diffrn_reflns_theta_min 3.664
_diffrn_source 'Rotating-anode X-ray tube'
_diffrn_source_type 'Rigaku (Cu) X-ray Source'
_exptl_absorpt_coefficient_mu 9.910
_exptl_absorpt_correction_T_max 1.00000
_exptl_absorpt_correction_T_min 0.64979
_exptl_absorpt_correction_type multi-scan
_exptl_absorpt_process_details
;
CrysAlisPro 1.171.43.75a (Rigaku Oxford Diffraction, 2023)
Empirical absorption correction using spherical harmonics,
implemented in SCALE3 ABSPACK scaling algorithm.
;
_exptl_crystal_colour 'clear yellow'
_exptl_crystal_density_diffrn 1.492
_exptl_crystal_description block
_exptl_crystal_F_000 1066
_exptl_crystal_preparation 'Magnetic properties'
_refine_diff_density_max 1.698
_refine_diff_density_min -0.808
_refine_diff_density_rms 0.123
_refine_ls_abs_structure_details
;
 Flack x determined using 5573 quotients [(I+)-(I-)]/[(I+)+(I-)]
 (Parsons, Flack and Wagner, Acta Cryst. B69 (2013) 249-259).
;
_refine_ls_abs_structure_Flack 0.007(4)
_refine_ls_extinction_method none
_refine_ls_goodness_of_fit_ref 1.028
_refine_ls_hydrogen_treatment constr
_refine_ls_matrix_type full
_refine_ls_number_parameters 1143
_refine_ls_number_reflns 13502
_refine_ls_number_restraints 169
_refine_ls_restrained_S_all 1.035
_refine_ls_R_factor_all 0.0482
_refine_ls_R_factor_gt 0.0473
_refine_ls_shift/su_max 0.000
_refine_ls_shift/su_mean 0.000
_refine_ls_structure_factor_coef Fsqd
_refine_ls_weighting_details 'w=1/[\s^2^(Fo^2^)+(0.0895P)^2^+7.7182P] where P=(Fo^2^+2Fc^2^)/3'
_refine_ls_weighting_scheme calc
_refine_ls_wR_factor_gt 0.1306
_refine_ls_wR_factor_ref 0.1314
_reflns_Friedel_coverage 0.805
_reflns_Friedel_fraction_full 0.803
_reflns_Friedel_fraction_max 0.803
_reflns_number_gt 13138
_reflns_number_total 13502
_reflns_threshold_expression 'I > 2\s(I)'
_cod_data_source_file d6dt00796a2.cif
_cod_data_source_block r1
_cod_database_code 7721036
_shelx_shelxl_version_number 2018/3
_chemical_oxdiff_formula CHNOFClDy
_shelx_space_group_comment
;
The symmetry employed for this shelxl refinement is uniquely defined
by the following loop, which should always be used as a source of
symmetry information in preference to the above space-group names.
They are only intended as comments.
;
_reflns_odcompleteness_completeness 99.38
_reflns_odcompleteness_iscentric 1
_reflns_odcompleteness_theta 66.97
_olex2_refinement_description
;
1. Fixed Uiso
 At 1.2 times of:
  All C(H) groups
 At 1.5 times of:
  All C(H,H,H) groups, All O(H,H) groups
2. Restrained distances
 C72-N8
 1.42 with sigma of 0.01
 N8-C73
 1.55 with sigma of 0.02
 C67-C68
 1.55 with sigma of 0.01
 C71-C72
 1.55 with sigma of 0.01
3. Rigid bond restraints
 C68, C69, C70, C71, C73, C74
 with sigma for 1-2 distances of 0.01 and sigma for 1-3 distances of 0.01
4. Uiso/Uaniso restraints and constraints
O14 \\sim C72: within 2A with sigma of 0.007 and sigma for terminal atoms of
0.001 within 2A
O13 \\sim C67: within 2A with sigma of 0.007 and sigma for terminal atoms of
0.001 within 2A
N7 \\sim C67: within 2A with sigma of 0.007 and sigma for terminal atoms of
0.001 within 2A
Uanis(N8) \\sim Ueq, Uanis(C75) \\sim Ueq, Uanis(C70) \\sim Ueq, Uanis(N7)
\\sim Ueq, Uanis(C72) \\sim Ueq, Uanis(C77) \\sim Ueq, Uanis(C74) \\sim Ueq,
Uanis(C68) \\sim Ueq, Uanis(O1W) \\sim Ueq, Uanis(C71) \\sim Ueq, Uanis(C78)
\\sim Ueq, Uanis(C32) \\sim Ueq, Uanis(C33) \\sim Ueq, Uanis(C52) \\sim Ueq:
with sigma of 0.002 and sigma for terminal atoms of 0.004
Uanis(C29) \\sim Ueq, Uanis(C30) \\sim Ueq, Uanis(C31) \\sim Ueq, Uanis(C68)
\\sim Ueq, Uanis(C70) \\sim Ueq, Uanis(C75) \\sim Ueq, Uanis(C56) \\sim Ueq,
Uanis(O15) \\sim Ueq, Uanis(O17) \\sim Ueq, Uanis(N9) \\sim Ueq, Uanis(C69)
\\sim Ueq: with sigma of 0.001 and sigma for terminal atoms of 0.002
Uanis(O3W) \\sim Ueq, Uanis(O4W) \\sim Ueq: with sigma of 0.001 and sigma for
terminal atoms of 0.002
5.a Riding coordinates:
 C71(H71A,H71B,H71C), C74(H74A,H74B,H74C), C83(H83A,H83B,H83C), C85(H85A,H85B,
 H85C), O1W(H1WA,H1WB), O2W(H2WA,H2WB), C75(H75A,H75B,H75C), C77(H77A,H77B,
 H77C), C78(H78A,H78B,H78C), O3W(H3WA,H3WB), O4W(H4WA,H4WB)
5.b Aromatic/amide H refined with riding coordinates:
 C2(H2), C3(H3), C5(H5), C7(H7), C10(H10), C12(H12), C13(H13), C15(H15),
 C16(H16), C18(H18), C20(H20), C23(H23), C25(H25), C26(H26), C28(H28), C29(H29),
  C31(H31), C32(H32), C33(H33), C34(H34), C39(H39), C40(H40), C41(H41),
 C42(H42), C44(H44), C45(H45), C48(H48), C49(H49), C51(H51), C52(H52), C53(H53),
  C54(H54), C59(H59), C60(H60), C61(H61), C62(H62), C64(H64), C65(H65)
5.c Idealised Me refined as rotating group:
 C68(H68A,H68B,H68C), C69(H69A,H69B,H69C), C70(H70A,H70B,H70C), C73(H73A,H73B,
 H73C), C86(H86A,H86B,H86C), C79(H79A,H79B,H79C), C81(H81A,H81B,H81C), C82(H82A,
 H82B,H82C)
;
_olex2_submission_special_instructions 'No special instructions were received'
_oxdiff_exptl_absorpt_empirical_details
;
Empirical correction (ABSPACK) includes:
- Absorption correction using spherical harmonics
- Frame scaling
;
_oxdiff_exptl_absorpt_empirical_full_max 1.718
_oxdiff_exptl_absorpt_empirical_full_min 0.680

loop_
_space_group_symop_operation_xyz
'x, y, z'

loop_
_atom_site_label
_atom_site_type_symbol
_atom_site_fract_x
_atom_site_fract_y
_atom_site_fract_z
_atom_site_U_iso_or_equiv
_atom_site_adp_type
_atom_site_occupancy
_atom_site_site_symmetry_order
_atom_site_calc_flag
_atom_site_refinement_flags_posn
_atom_site_refinement_flags_adp
_atom_site_refinement_flags_occupancy
_atom_site_disorder_assembly
_atom_site_disorder_group
C1 C 0.0940(12) 1.1474(9) 0.1501(7) 0.027(2) Uani 1 1 d . . . . .
C2 C 0.1356(12) 1.2402(8) 0.1288(7) 0.026(2) Uani 1 1 d . . . . .
H2 H 0.225106 1.247960 0.099899 0.032 Uiso 1 1 calc R U . . .
C3 C 0.0478(12) 1.3197(9) 0.1495(9) 0.035(3) Uani 1 1 d . . . . .
H3 H 0.075726 1.382048 0.134901 0.042 Uiso 1 1 calc R U . . .
C4 C -0.0817(13) 1.3062(10) 0.1920(9) 0.034(3) Uani 1 1 d . . . . .
C5 C -0.1278(13) 1.2215(9) 0.2125(8) 0.032(3) Uani 1 1 d . . . . .
H5 H -0.218131 1.216506 0.241175 0.038 Uiso 1 1 calc R U . . .
C6 C -0.0401(11) 1.1373(8) 0.1909(7) 0.025(2) Uani 1 1 d . . . . .
C7 C -0.0984(12) 1.0493(9) 0.2110(8) 0.028(3) Uani 1 1 d . . . . .
H7 H -0.193859 1.053564 0.229768 0.033 Uiso 1 1 calc R U . . .
C8 C -0.0401(10) 0.8089(9) 0.2135(7) 0.022(2) Uani 1 1 d . . . . .
C9 C -0.1103(12) 0.7215(9) 0.2405(7) 0.024(2) Uani 1 1 d . . . . .
C10 C -0.2457(11) 0.7260(8) 0.2757(7) 0.023(2) Uani 1 1 d . . . . .
H10 H -0.300065 0.786170 0.282400 0.028 Uiso 1 1 calc R U . . .
C11 C -0.3000(11) 0.6399(9) 0.3012(7) 0.027(3) Uani 1 1 d . . . . .
C12 C -0.2211(12) 0.5529(9) 0.2896(7) 0.031(3) Uani 1 1 d . . . . .
H12 H -0.258040 0.493747 0.305480 0.037 Uiso 1 1 calc R U . . .
C13 C -0.0866(12) 0.5563(9) 0.2541(7) 0.028(3) Uani 1 1 d . . . . .
H13 H -0.030522 0.496977 0.246583 0.034 Uiso 1 1 calc R U . . .
C14 C 0.3595(12) 0.4117(8) 0.2164(7) 0.025(2) Uani 1 1 d . . . . .
C15 C 0.3233(12) 0.3189(9) 0.2368(8) 0.033(3) Uani 1 1 d . . . . .
H15 H 0.237869 0.308300 0.270824 0.039 Uiso 1 1 calc R U . . .
C16 C 0.4059(13) 0.2419(10) 0.2098(8) 0.037(3) Uani 1 1 d . . . . .
H16 H 0.375382 0.180659 0.222552 0.045 Uiso 1 1 calc R U . . .
C17 C 0.5335(14) 0.2544(10) 0.1640(10) 0.041(3) Uani 1 1 d . . . . .
C18 C 0.5789(12) 0.3443(9) 0.1450(8) 0.031(3) Uani 1 1 d . . . . .
H18 H 0.668443 0.351599 0.115795 0.037 Uiso 1 1 calc R U . . .
C19 C 0.4926(11) 0.4226(9) 0.1689(7) 0.027(3) Uani 1 1 d . . . . .
C20 C 0.5476(12) 0.5133(9) 0.1481(8) 0.027(3) Uani 1 1 d . . . . .
H20 H 0.642617 0.510921 0.128048 0.032 Uiso 1 1 calc R U . . .
C21 C 0.4871(11) 0.7524(9) 0.1443(7) 0.024(2) Uani 1 1 d . . . . .
C22 C 0.5534(10) 0.8405(9) 0.1154(7) 0.024(2) Uani 1 1 d . . . . .
C23 C 0.6918(11) 0.8384(9) 0.0820(7) 0.026(2) Uani 1 1 d . . . . .
H23 H 0.749034 0.778054 0.079130 0.032 Uiso 1 1 calc R U . . .
C24 C 0.7433(11) 0.9234(9) 0.0538(8) 0.028(3) Uani 1 1 d . . . . .
C25 C 0.6574(12) 1.0117(10) 0.0567(9) 0.039(3) Uani 1 1 d . . . . .
H25 H 0.691642 1.072045 0.036495 0.047 Uiso 1 1 calc R U . . .
C26 C 0.5209(12) 1.0091(9) 0.0897(9) 0.039(3) Uani 1 1 d . . . . .
H26 H 0.461833 1.069166 0.090865 0.047 Uiso 1 1 calc R U . . .
C27 C 0.2522(12) 0.9195(8) -0.1528(6) 0.034(2) Uani 1 1 d . . . . .
C28 C 0.1577(13) 1.0054(8) -0.1743(6) 0.038(3) Uani 1 1 d . . . . .
H28 H 0.072195 1.015209 -0.139510 0.046 Uiso 1 1 calc R U . . .
C29 C 0.1907(15) 1.0738(11) -0.2454(9) 0.056(3) Uani 1 1 d . U . . .
H29 H 0.127532 1.131510 -0.259745 0.068 Uiso 1 1 calc R U . . .
C30 C 0.3141(15) 1.0608(11) -0.2972(9) 0.055(3) Uani 1 1 d . U . . .
C31 C 0.353(2) 1.1334(15) -0.3702(12) 0.073(5) Uani 1 1 d . U . . .
H31 H 0.291537 1.191634 -0.386284 0.088 Uiso 1 1 calc R U . . .
C32 C 0.476(2) 1.1188(17) -0.4157(14) 0.095(6) Uani 1 1 d . U . . .
H32 H 0.499519 1.166963 -0.464879 0.114 Uiso 1 1 calc R U . . .
C33 C 0.571(2) 1.0375(15) -0.3947(12) 0.085(5) Uani 1 1 d . U . . .
H33 H 0.657450 1.031941 -0.428953 0.102 Uiso 1 1 calc R U . . .
C34 C 0.5423(18) 0.9632(12) -0.3248(7) 0.066(4) Uani 1 1 d . . . . .
H34 H 0.609022 0.907763 -0.310215 0.079 Uiso 1 1 calc R U . . .
C35 C 0.4123(15) 0.9723(10) -0.2762(7) 0.048(3) Uani 1 1 d . . . . .
C36 C 0.3754(13) 0.8982(9) -0.2018(6) 0.036(3) Uani 1 1 d . . . . .
C37 C 0.4670(11) 0.8063(9) -0.1766(6) 0.036(3) Uani 1 1 d . . . . .
C38 C 0.5180(11) 0.7361(9) -0.2260(6) 0.038(3) Uani 1 1 d . . . . .
C39 C 0.4716(14) 0.7484(11) -0.3006(8) 0.052(3) Uani 1 1 d . . . . .
H39 H 0.406259 0.803267 -0.318608 0.062 Uiso 1 1 calc R U . . .
C40 C 0.5213(17) 0.6811(13) -0.3466(9) 0.065(4) Uani 1 1 d . . . . .
H40 H 0.489834 0.689274 -0.396246 0.078 Uiso 1 1 calc R U . . .
C41 C 0.6187(16) 0.6000(12) -0.3204(9) 0.062(4) Uani 1 1 d . . . . .
H41 H 0.653887 0.554978 -0.353597 0.074 Uiso 1 1 calc R U . . .
C42 C 0.6639(14) 0.5843(12) -0.2481(9) 0.057(4) Uani 1 1 d . . . . .
H42 H 0.730097 0.529254 -0.231665 0.069 Uiso 1 1 calc R U . . .
C43 C 0.6105(12) 0.6517(9) -0.1976(7) 0.042(3) Uani 1 1 d . . . . .
C44 C 0.6506(11) 0.6349(9) -0.1195(8) 0.046(3) Uani 1 1 d . . . . .
H44 H 0.715833 0.579771 -0.101817 0.055 Uiso 1 1 calc R U . . .
C45 C 0.5967(10) 0.6962(10) -0.0716(7) 0.042(3) Uani 1 1 d . . . . .
H45 H 0.620961 0.684039 -0.019178 0.050 Uiso 1 1 calc R U . . .
C46 C 0.5024(10) 0.7801(8) -0.1000(6) 0.032(2) Uani 1 1 d . . . . .
C47 C -0.0178(9) 0.6386(8) 0.4825(6) 0.026(2) Uani 1 1 d . . . . .
C48 C -0.0908(11) 0.5709(8) 0.4737(6) 0.033(2) Uani 1 1 d . . . . .
H48 H -0.125141 0.581272 0.424584 0.039 Uiso 1 1 calc R U . . .
C49 C -0.1119(12) 0.4898(9) 0.5368(7) 0.043(3) Uani 1 1 d . . . . .
H49 H -0.165107 0.445636 0.532074 0.051 Uiso 1 1 calc R U . . .
C50 C -0.0560(14) 0.4703(9) 0.6087(7) 0.044(3) Uani 1 1 d . . . . .
C51 C -0.0699(17) 0.3831(10) 0.6711(7) 0.058(4) Uani 1 1 d . . . . .
H51 H -0.122185 0.338250 0.666589 0.070 Uiso 1 1 calc R U . . .
C52 C -0.0074(15) 0.3626(12) 0.7389(9) 0.060(4) Uani 1 1 d . U . . .
H52 H -0.012607 0.302344 0.779190 0.072 Uiso 1 1 calc R U . . .
C53 C 0.061(2) 0.4286(12) 0.7474(9) 0.071(5) Uani 1 1 d . . . . .
H53 H 0.099496 0.415200 0.795369 0.086 Uiso 1 1 calc R U . . .
C54 C 0.0764(14) 0.5181(10) 0.6864(7) 0.048(3) Uani 1 1 d . . . . .
H54 H 0.127913 0.562163 0.692972 0.058 Uiso 1 1 calc R U . . .
C55 C 0.0157(12) 0.5406(9) 0.6173(7) 0.039(3) Uani 1 1 d . . . . .
C56 C 0.0298(11) 0.6294(8) 0.5535(7) 0.031(2) Uani 1 1 d . U . . .
C57 C 0.0986(10) 0.7053(9) 0.5602(6) 0.029(2) Uani 1 1 d . . . . .
C58 C 0.0582(12) 0.7562(9) 0.6241(6) 0.037(3) Uani 1 1 d . . . . .
C59 C -0.0618(12) 0.7410(10) 0.6854(7) 0.041(3) Uani 1 1 d . . . . .
H59 H -0.116853 0.696763 0.682942 0.049 Uiso 1 1 calc R U . . .
C60 C -0.0991(13) 0.7879(10) 0.7469(7) 0.046(3) Uani 1 1 d . . . . .
H60 H -0.179558 0.777072 0.786312 0.055 Uiso 1 1 calc R U . . .
C61 C -0.0156(17) 0.8536(12) 0.7516(8) 0.062(4) Uani 1 1 d . . . . .
H61 H -0.037624 0.883717 0.796141 0.074 Uiso 1 1 calc R U . . .
C62 C 0.0947(15) 0.8728(11) 0.6926(8) 0.054(3) Uani 1 1 d . . . . .
H62 H 0.147486 0.918609 0.694758 0.065 Uiso 1 1 calc R U . . .
C63 C 0.1328(13) 0.8249(10) 0.6271(7) 0.045(3) Uani 1 1 d . . . . .
C64 C 0.2463(13) 0.8492(11) 0.5630(7) 0.051(3) Uani 1 1 d . . . . .
H64 H 0.297671 0.896008 0.564938 0.061 Uiso 1 1 calc R U . . .
C65 C 0.2803(12) 0.8061(10) 0.5004(7) 0.045(3) Uani 1 1 d . . . . .
H65 H 0.354710 0.823063 0.457677 0.054 Uiso 1 1 calc R U . . .
C66 C 0.2058(10) 0.7358(9) 0.4982(6) 0.034(2) Uani 1 1 d . . . . .
C67 C 0.2963(18) 1.0060(14) 0.3233(12) 0.076(4) Uani 1 1 d D U . . .
C68 C 0.165(3) 1.068(2) 0.3634(18) 0.136(10) Uani 1 1 d D U . . .
H68A H 0.166268 1.137739 0.337261 0.203 Uiso 1 1 calc R U . . .
H68B H 0.164826 1.055866 0.422296 0.203 Uiso 1 1 calc R U . . .
H68C H 0.083398 1.049005 0.355534 0.203 Uiso 1 1 calc R U . . .
C69 C 0.539(2) 0.9701(18) 0.3168(14) 0.103(6) Uani 1 1 d . U . . .
H69A H 0.609209 0.994608 0.332639 0.154 Uiso 1 1 calc R U . . .
H69B H 0.548647 0.988388 0.256776 0.154 Uiso 1 1 calc R U . . .
H69C H 0.550096 0.898784 0.336676 0.154 Uiso 1 1 calc R U . . .
C70 C 0.396(3) 1.062(2) 0.4194(16) 0.127(9) Uani 1 1 d . U . . .
H70A H 0.477670 1.092555 0.409347 0.191 Uiso 1 1 calc R U . . .
H70B H 0.390674 1.013385 0.472468 0.191 Uiso 1 1 calc R U . . .
H70C H 0.315163 1.111987 0.420129 0.191 Uiso 1 1 calc R U . . .
C71 C 0.3332(14) 0.5056(12) -0.0156(9) 0.062(4) Uani 1 1 d D U . . .
H71A H 0.314285 0.456003 -0.038490 0.093 Uiso 1 1 d R U . . .
H71B H 0.382655 0.552353 -0.059240 0.093 Uiso 1 1 d R U . . .
H71C H 0.388655 0.473863 0.027160 0.093 Uiso 1 1 d R U . . .
C72 C 0.1936(14) 0.5638(11) 0.0217(9) 0.062(3) Uani 1 1 d D U . . .
C73 C -0.0100(19) 0.6569(12) 0.0001(10) 0.082(6) Uani 1 1 d D . . . .
H73A H -0.021565 0.633343 0.060070 0.123 Uiso 1 1 calc R U . . .
H73B H -0.086746 0.644508 -0.018798 0.123 Uiso 1 1 calc R U . . .
H73C H -0.006683 0.727214 -0.015811 0.123 Uiso 1 1 calc R U . . .
C74 C 0.179(2) 0.6018(17) -0.1229(12) 0.095(6) Uani 1 1 d . U . . .
H74A H 0.261403 0.632659 -0.140616 0.142 Uiso 1 1 d R U . . .
H74B H 0.202943 0.533279 -0.125556 0.142 Uiso 1 1 d R U . . .
H74C H 0.113453 0.636199 -0.159076 0.142 Uiso 1 1 d R U . . .
C83 C -0.576(2) 0.4714(14) 0.5681(11) 0.080(5) Uani 1 1 d . . . . .
H83A H -0.626382 0.533169 0.541103 0.120 Uiso 1 1 d R U . . .
H83B H -0.639602 0.428919 0.604383 0.120 Uiso 1 1 d R U . . .
H83C H -0.517362 0.484599 0.600483 0.120 Uiso 1 1 d R U . . .
C84 C -0.489(2) 0.4186(15) 0.5022(13) 0.088(6) Uani 1 1 d . . . . .
C85 C -0.6959(19) 0.4263(14) 0.4523(14) 0.085(5) Uani 1 1 d . . . . .
H85A H -0.749870 0.401342 0.506250 0.128 Uiso 1 1 d R U . . .
H85B H -0.716530 0.497862 0.436670 0.128 Uiso 1 1 d R U . . .
H85C H -0.718160 0.399792 0.411440 0.128 Uiso 1 1 d R U . . .
C86 C -0.473(2) 0.3486(14) 0.3879(9) 0.075(5) Uani 1 1 d . . . . .
H86A H -0.457774 0.398298 0.335891 0.113 Uiso 1 1 calc R U . . .
H86B H -0.522475 0.300852 0.381633 0.113 Uiso 1 1 calc R U . . .
H86C H -0.384495 0.315229 0.402889 0.113 Uiso 1 1 calc R U . . .
Cl1 Cl -0.4705(3) 0.6420(2) 0.34647(18) 0.0323(7) Uani 1 1 d . . . . .
Cl2 Cl 0.9140(3) 0.9226(2) 0.0126(2) 0.0400(8) Uani 1 1 d . . . . .
Dy1 Dy 0.21932(4) 0.91457(3) 0.17969(3) 0.02187(18) Uani 1 1 d . . . . .
Dy2 Dy 0.22716(3) 0.64172(3) 0.18102(3) 0.02040(17) Uani 1 1 d . . . . .
F1 F -0.1680(8) 1.3865(6) 0.2127(6) 0.051(2) Uani 1 1 d . . . . .
F2 F 0.6176(8) 0.1783(6) 0.1382(6) 0.049(2) Uani 1 1 d . . . . .
N1 N -0.0301(10) 0.9646(7) 0.2053(6) 0.025(2) Uani 1 1 d . . . . .
N2 N -0.1117(9) 0.8906(7) 0.2279(6) 0.028(2) Uani 1 1 d . . . . .
N3 N -0.0286(9) 0.6395(7) 0.2288(6) 0.023(2) Uani 1 1 d . . . . .
N4 N 0.4780(9) 0.5962(7) 0.1547(5) 0.022(2) Uani 1 1 d . . . . .
N5 N 0.5593(9) 0.6708(7) 0.1304(6) 0.023(2) Uani 1 1 d . . . . .
N6 N 0.4694(10) 0.9275(8) 0.1195(6) 0.029(2) Uani 1 1 d . . . . .
N7 N 0.4048(17) 1.0127(13) 0.3527(10) 0.091(4) Uani 1 1 d . U . . .
N8 N 0.1159(16) 0.6058(13) -0.0369(10) 0.102(5) Uani 1 1 d D U . . .
N11 N -0.5534(15) 0.3964(10) 0.4538(9) 0.077(4) Uani 1 1 d . . . . .
O1 O 0.1817(8) 1.0733(6) 0.1288(5) 0.0326(19) Uani 1 1 d . . . . .
O1W O -0.1995(12) 1.0403(9) 0.4148(8) 0.084(3) Uani 1 1 d . U . . .
H1WA H -0.192316 1.084233 0.438415 0.126 Uiso 1 1 d R U . . .
H1WB H -0.182026 1.062783 0.361695 0.126 Uiso 1 1 d R U . . .
O2 O 0.0882(7) 0.7957(6) 0.1802(4) 0.0219(16) Uani 1 1 d . . . . .
O2W O -0.2706(14) 0.8475(10) 0.5004(9) 0.111(5) Uani 1 1 d . . . . .
H2WA H -0.249308 0.905052 0.475008 0.166 Uiso 1 1 d R U . . .
H2WB H -0.202708 0.806972 0.482398 0.166 Uiso 1 1 d R U . . .
O3 O 0.2762(8) 0.4838(6) 0.2405(5) 0.0277(17) Uani 1 1 d . . . . .
O4 O 0.3583(7) 0.7631(6) 0.1798(4) 0.0221(16) Uani 1 1 d . . . . .
O5 O 0.2439(8) 0.9152(6) 0.0394(5) 0.0300(19) Uani 1 1 d . . . . .
O6 O 0.2741(8) 0.7328(6) 0.0440(5) 0.0261(17) Uani 1 1 d . . . . .
O7 O 0.2128(9) 0.8524(6) -0.0800(4) 0.0297(19) Uani 1 1 d . . . . .
O8 O 0.4455(8) 0.8418(6) -0.0466(5) 0.0305(18) Uani 1 1 d . . . . .
O9 O 0.1557(8) 0.8277(6) 0.3180(5) 0.0259(17) Uani 1 1 d . . . . .
O10 O 0.1910(7) 0.6468(6) 0.3182(4) 0.0233(17) Uani 1 1 d . . . . .
O11 O 0.0023(7) 0.7199(6) 0.4179(4) 0.0258(17) Uani 1 1 d . . . . .
O12 O 0.2456(8) 0.6905(7) 0.4332(5) 0.0301(19) Uani 1 1 d . . . . .
O13 O 0.3079(10) 0.9785(8) 0.2660(6) 0.045(2) Uani 1 1 d . U . . .
O14 O 0.1682(8) 0.5618(6) 0.0933(5) 0.0328(18) Uani 1 1 d . U . . .
O17 O -0.3638(19) 0.3948(14) 0.5005(11) 0.114(5) Uani 1 1 d . U . . .
P1 P 0.2888(3) 0.8337(2) -0.00248(17) 0.0248(7) Uani 1 1 d . . . . .
P2 P 0.1525(3) 0.7235(2) 0.36361(17) 0.0241(7) Uani 1 1 d . . . . .
C75 C 0.696(4) 1.057(3) -0.184(2) 0.178(14) Uani 1 1 d . U . . .
H75A H 0.723681 1.042905 -0.238371 0.267 Uiso 1 1 d R U . . .
H75B H 0.756841 1.015005 -0.147431 0.267 Uiso 1 1 d R U . . .
H75C H 0.602221 1.045545 -0.161491 0.267 Uiso 1 1 d R U . . .
C76 C 0.703(3) 1.168(3) -0.188(2) 0.177(16) Uani 1 1 d . . . . .
C77 C 0.514(4) 1.242(3) -0.264(3) 0.208(17) Uani 1 1 d . U . . .
H77A H 0.558318 1.218816 -0.313171 0.313 Uiso 1 1 d R U . . .
H77B H 0.478648 1.311956 -0.280421 0.313 Uiso 1 1 d R U . . .
H77C H 0.439238 1.205846 -0.234551 0.313 Uiso 1 1 d R U . . .
C78 C 0.601(5) 1.329(3) -0.191(3) 0.218(19) Uani 1 1 d . U . . .
H78A H 0.504092 1.344496 -0.169581 0.328 Uiso 1 1 d R U . . .
H78B H 0.654182 1.322467 -0.148351 0.328 Uiso 1 1 d R U . . .
H78C H 0.629142 1.380747 -0.238991 0.328 Uiso 1 1 d R U . . .
C79 C 1.2914(16) 1.1638(11) -0.0715(9) 0.062(4) Uani 1 1 d . . . . .
H79A H 1.275974 1.134695 -0.112802 0.093 Uiso 1 1 calc R U . . .
H79B H 1.279428 1.117453 -0.017447 0.093 Uiso 1 1 calc R U . . .
H79C H 1.384173 1.179392 -0.085662 0.093 Uiso 1 1 calc R U . . .
C80 C 1.1880(17) 1.2587(14) -0.0692(8) 0.070(5) Uani 1 1 d . . . . .
C81 C 0.9569(16) 1.3345(12) -0.0409(8) 0.060(4) Uani 1 1 d . . . . .
H81A H 0.901571 1.320833 0.014230 0.091 Uiso 1 1 calc R U . . .
H81B H 0.898524 1.348071 -0.082015 0.091 Uiso 1 1 calc R U . . .
H81C H 1.001003 1.391500 -0.048987 0.091 Uiso 1 1 calc R U . . .
C82 C 1.0073(16) 1.1555(13) -0.0260(9) 0.062(4) Uani 1 1 d . . . . .
H82A H 0.951553 1.155327 -0.065321 0.093 Uiso 1 1 calc R U . . .
H82B H 0.952040 1.146381 0.029188 0.093 Uiso 1 1 calc R U . . .
H82C H 1.084517 1.102288 -0.026520 0.093 Uiso 1 1 calc R U . . .
N9 N 0.612(3) 1.237(2) -0.2086(16) 0.138(8) Uani 1 1 d . U . . .
N10 N 1.0590(12) 1.2513(10) -0.0496(6) 0.058(3) Uani 1 1 d . . . . .
O15 O 0.779(2) 1.1705(18) -0.1472(15) 0.149(8) Uani 1 1 d . U . . .
O16 O 1.2302(14) 1.3383(7) -0.0878(6) 0.073(3) Uani 1 1 d . . . . .
O3W O -0.015(4) 0.319(3) 0.395(2) 0.256(15) Uani 1 1 d . U . . .
H3WA H -0.059098 0.377450 0.393976 0.385 Uiso 1 1 d R U . . .
H3WB H 0.015472 0.312460 0.345636 0.385 Uiso 1 1 d R U . . .
O4W O 0.067(4) 0.235(3) 0.479(2) 0.269(16) Uani 1 1 d . U . . .
H4WA H 0.036030 0.241412 0.528933 0.403 Uiso 1 1 d R U . . .
H4WB H 0.110600 0.176422 0.480593 0.403 Uiso 1 1 d R U . . .

loop_
_atom_site_aniso_label
_atom_site_aniso_U_11
_atom_site_aniso_U_22
_atom_site_aniso_U_33
_atom_site_aniso_U_23
_atom_site_aniso_U_13
_atom_site_aniso_U_12
C1 0.029(6) 0.023(6) 0.029(6) -0.006(5) -0.009(4) 0.001(5)
C2 0.028(6) 0.022(6) 0.030(6) -0.002(5) -0.008(4) -0.012(4)
C3 0.032(6) 0.023(6) 0.057(8) -0.015(6) -0.018(6) -0.002(5)
C4 0.030(6) 0.027(7) 0.053(8) -0.016(6) -0.019(6) 0.001(5)
C5 0.028(6) 0.027(6) 0.050(7) -0.021(6) -0.013(5) 0.001(5)
C6 0.022(5) 0.021(6) 0.030(6) -0.005(5) -0.005(4) -0.002(4)
C7 0.021(6) 0.027(6) 0.035(6) -0.012(5) -0.003(5) -0.001(5)
C8 0.016(5) 0.027(6) 0.027(6) -0.012(5) -0.003(4) -0.010(5)
C9 0.033(6) 0.025(6) 0.017(5) -0.004(4) -0.006(4) -0.009(5)
C10 0.018(5) 0.022(6) 0.030(6) -0.008(4) 0.001(4) -0.005(4)
C11 0.017(5) 0.040(7) 0.024(5) -0.011(5) 0.001(4) -0.005(5)
C12 0.027(6) 0.030(6) 0.037(6) -0.008(5) 0.000(5) -0.016(5)
C13 0.027(6) 0.029(6) 0.031(6) -0.016(5) 0.001(4) -0.005(5)
C14 0.031(6) 0.020(6) 0.025(5) -0.004(4) -0.009(4) -0.004(4)
C15 0.025(6) 0.033(7) 0.039(6) -0.007(5) -0.008(5) -0.002(5)
C16 0.040(7) 0.028(7) 0.048(8) -0.004(6) -0.016(6) -0.012(5)
C17 0.036(7) 0.026(7) 0.062(9) -0.016(6) -0.014(6) 0.005(6)
C18 0.024(6) 0.022(6) 0.047(7) -0.010(5) -0.008(5) -0.001(5)
C19 0.026(6) 0.028(6) 0.030(6) -0.011(5) -0.008(5) -0.001(5)
C20 0.022(6) 0.025(6) 0.034(6) -0.008(5) -0.006(5) 0.000(5)
C21 0.017(5) 0.031(6) 0.022(5) -0.010(5) 0.000(4) 0.000(5)
C22 0.011(5) 0.027(6) 0.034(6) -0.013(5) 0.000(4) 0.000(4)
C23 0.019(5) 0.028(6) 0.033(6) -0.013(5) -0.005(4) 0.001(5)
C24 0.020(5) 0.030(6) 0.037(6) -0.013(5) -0.002(5) -0.006(5)
C25 0.027(6) 0.031(7) 0.058(8) -0.021(6) 0.007(5) -0.005(5)
C26 0.027(6) 0.019(6) 0.071(9) -0.018(6) 0.002(6) -0.004(5)
C27 0.052(7) 0.037(6) 0.019(5) -0.009(4) -0.004(4) -0.019(5)
C28 0.059(7) 0.036(6) 0.026(5) -0.007(5) -0.016(5) -0.010(5)
C29 0.058(4) 0.056(4) 0.056(4) -0.0141(16) -0.0109(15) -0.0090(15)
C30 0.056(4) 0.055(4) 0.055(4) -0.0137(16) -0.0099(15) -0.0091(15)
C31 0.074(5) 0.073(5) 0.073(5) -0.0182(18) -0.0130(16) -0.0116(16)
C32 0.097(6) 0.095(6) 0.093(6) -0.023(3) -0.015(3) -0.016(3)
C33 0.086(6) 0.085(6) 0.083(6) -0.020(3) -0.011(3) -0.016(3)
C34 0.100(12) 0.074(10) 0.023(6) -0.007(6) 0.016(7) -0.048(9)
C35 0.076(9) 0.054(8) 0.020(6) -0.006(5) -0.004(6) -0.033(7)
C36 0.052(7) 0.047(7) 0.021(5) -0.014(5) -0.003(5) -0.027(6)
C37 0.036(6) 0.052(7) 0.026(5) -0.018(5) 0.006(4) -0.023(5)
C38 0.035(6) 0.057(7) 0.022(5) -0.013(5) 0.009(4) -0.021(5)
C39 0.056(8) 0.067(9) 0.039(7) -0.027(6) 0.014(6) -0.027(7)
C40 0.078(10) 0.083(11) 0.047(8) -0.047(8) 0.013(7) -0.027(9)
C41 0.068(9) 0.081(11) 0.051(8) -0.050(8) 0.010(7) -0.022(8)
C42 0.050(7) 0.075(10) 0.059(9) -0.045(8) 0.014(6) -0.023(7)
C43 0.039(6) 0.053(7) 0.040(6) -0.028(6) 0.015(5) -0.019(5)
C44 0.028(6) 0.046(7) 0.069(9) -0.030(6) 0.007(5) -0.014(5)
C45 0.025(5) 0.075(9) 0.026(5) -0.017(5) 0.008(4) -0.017(5)
C46 0.026(5) 0.042(6) 0.028(5) -0.011(5) 0.007(4) -0.016(4)
C47 0.025(5) 0.036(6) 0.018(4) -0.012(4) 0.004(4) -0.002(4)
C48 0.036(5) 0.034(6) 0.030(5) -0.014(5) -0.001(4) -0.007(5)
C49 0.050(7) 0.044(7) 0.037(6) -0.019(5) 0.013(5) -0.023(5)
C50 0.063(8) 0.039(6) 0.028(6) -0.011(5) 0.009(5) -0.018(6)
C51 0.097(11) 0.044(7) 0.031(6) -0.011(6) 0.008(6) -0.021(7)
C52 0.064(4) 0.058(4) 0.057(4) -0.013(3) -0.010(3) -0.010(3)
C53 0.111(15) 0.056(9) 0.032(7) 0.001(7) -0.011(8) 0.003(9)
C54 0.063(8) 0.049(7) 0.027(6) -0.006(5) -0.001(5) -0.012(6)
C55 0.050(7) 0.039(7) 0.025(6) -0.011(5) 0.006(5) -0.007(5)
C56 0.031(3) 0.031(3) 0.030(3) -0.0083(14) -0.0045(14) -0.0048(14)
C57 0.027(5) 0.046(6) 0.017(5) -0.008(4) -0.002(4) -0.010(5)
C58 0.042(6) 0.045(7) 0.026(5) -0.006(5) -0.003(5) -0.018(5)
C59 0.046(6) 0.059(8) 0.026(5) -0.021(5) 0.007(5) -0.026(6)
C60 0.054(7) 0.057(8) 0.036(6) -0.026(6) 0.006(5) -0.023(6)
C61 0.086(11) 0.083(11) 0.034(7) -0.033(7) 0.005(7) -0.040(9)
C62 0.069(9) 0.072(9) 0.036(7) -0.024(6) 0.004(6) -0.038(7)
C63 0.050(7) 0.065(8) 0.031(6) -0.018(6) 0.001(5) -0.029(6)
C64 0.056(7) 0.076(9) 0.033(6) -0.021(6) 0.004(5) -0.042(7)
C65 0.035(6) 0.073(9) 0.033(6) -0.015(6) 0.004(5) -0.026(6)
C66 0.027(5) 0.053(7) 0.024(5) -0.006(5) -0.005(4) -0.013(5)
C67 0.074(6) 0.086(7) 0.072(6) -0.018(6) -0.013(6) -0.025(6)
C68 0.135(10) 0.138(10) 0.134(10) -0.035(4) -0.024(3) -0.021(3)
C69 0.101(7) 0.103(7) 0.103(7) -0.026(3) -0.018(3) -0.015(3)
C70 0.129(9) 0.127(9) 0.126(9) -0.033(3) -0.023(3) -0.021(3)
C71 0.066(6) 0.071(6) 0.057(5) -0.018(4) -0.016(4) -0.020(5)
C72 0.063(4) 0.060(4) 0.062(4) -0.014(3) -0.011(3) -0.014(3)
C73 0.110(14) 0.053(9) 0.060(9) -0.022(8) 0.008(9) 0.023(9)
C74 0.109(8) 0.099(8) 0.084(7) -0.028(5) -0.019(5) -0.025(5)
C83 0.100(13) 0.074(11) 0.074(11) -0.023(9) -0.032(10) -0.010(10)
C84 0.075(11) 0.092(13) 0.106(15) -0.011(11) -0.044(11) -0.023(10)
C85 0.076(11) 0.073(11) 0.115(15) -0.018(10) -0.051(11) -0.002(9)
C86 0.099(13) 0.095(13) 0.042(8) -0.020(8) -0.010(8) -0.036(11)
Cl1 0.0184(13) 0.0408(17) 0.0338(15) -0.0060(13) 0.0033(11) -0.0093(12)
Cl2 0.0189(14) 0.0344(17) 0.060(2) -0.0080(15) 0.0029(13) -0.0049(12)
Dy1 0.0189(3) 0.0210(4) 0.0256(3) -0.0090(3) 0.0013(3) -0.0038(3)
Dy2 0.0176(3) 0.0223(4) 0.0211(3) -0.0085(3) 0.0015(2) -0.0035(3)
F1 0.036(4) 0.028(4) 0.097(7) -0.032(4) -0.014(4) 0.001(3)
F2 0.036(4) 0.031(4) 0.091(6) -0.034(4) -0.012(4) 0.000(3)
N1 0.026(5) 0.020(5) 0.031(5) -0.009(4) -0.007(4) -0.003(4)
N2 0.018(4) 0.027(5) 0.036(5) -0.008(4) 0.000(4) -0.003(4)
N3 0.022(4) 0.021(5) 0.027(5) -0.009(4) 0.000(4) -0.007(4)
N4 0.021(4) 0.024(5) 0.021(4) -0.009(4) 0.003(4) -0.007(4)
N5 0.022(4) 0.021(5) 0.025(5) -0.006(4) 0.000(4) -0.007(4)
N6 0.024(5) 0.028(5) 0.040(5) -0.019(4) 0.003(4) -0.006(4)
N7 0.091(4) 0.092(4) 0.091(4) -0.023(3) -0.016(3) -0.015(3)
N8 0.103(6) 0.101(6) 0.102(6) -0.026(3) -0.019(3) -0.017(3)
N11 0.081(9) 0.069(9) 0.082(10) 0.005(7) -0.028(8) -0.029(7)
O1 0.030(4) 0.026(4) 0.037(4) -0.005(3) 0.001(3) -0.004(3)
O1W 0.085(5) 0.088(5) 0.075(5) -0.026(4) 0.002(4) -0.011(4)
O2 0.019(4) 0.022(4) 0.025(4) -0.011(3) 0.002(3) -0.004(3)
O2W 0.090(9) 0.079(8) 0.111(11) -0.007(7) 0.042(8) 0.011(7)
O3 0.025(4) 0.023(4) 0.033(4) -0.009(3) 0.002(3) -0.003(3)
O4 0.016(3) 0.025(4) 0.025(4) -0.011(3) 0.001(3) 0.000(3)
O5 0.036(4) 0.026(4) 0.024(4) -0.002(3) 0.000(3) -0.009(3)
O6 0.025(4) 0.030(4) 0.025(4) -0.013(3) 0.003(3) -0.007(3)
O7 0.039(4) 0.040(5) 0.012(3) -0.008(3) -0.002(3) -0.011(4)
O8 0.031(4) 0.041(5) 0.025(4) -0.014(3) 0.002(3) -0.016(3)
O9 0.025(4) 0.030(4) 0.022(4) -0.012(3) 0.004(3) -0.006(3)
O10 0.025(4) 0.030(4) 0.017(4) -0.012(3) 0.002(3) -0.006(3)
O11 0.018(4) 0.035(4) 0.023(4) -0.010(3) 0.004(3) -0.005(3)
O12 0.017(3) 0.043(5) 0.031(4) -0.011(4) -0.003(3) -0.005(3)
O13 0.057(5) 0.057(5) 0.036(4) -0.020(4) -0.003(4) -0.035(4)
O14 0.042(4) 0.034(4) 0.027(4) -0.015(3) -0.004(3) -0.009(3)
O17 0.112(6) 0.117(6) 0.117(6) -0.029(3) -0.025(3) -0.021(3)
P1 0.0249(15) 0.0336(17) 0.0184(14) -0.0086(12) -0.0004(11) -0.0111(13)
P2 0.0210(14) 0.0318(17) 0.0193(14) -0.0095(12) 0.0027(11) -0.0061(12)
C75 0.178(14) 0.178(14) 0.178(14) -0.045(4) -0.032(4) -0.027(4)
C76 0.11(2) 0.19(3) 0.27(4) -0.06(3) -0.15(3) 0.02(2)
C77 0.207(18) 0.211(18) 0.207(18) -0.050(7) -0.039(6) -0.032(6)
C78 0.22(2) 0.22(2) 0.22(2) -0.055(7) -0.036(7) -0.036(6)
C79 0.067(9) 0.060(9) 0.052(8) 0.003(7) -0.008(7) -0.021(7)
C80 0.078(11) 0.112(14) 0.030(7) -0.003(7) -0.018(7) -0.047(10)
C81 0.074(9) 0.071(10) 0.033(7) -0.009(6) -0.011(6) -0.007(8)
C82 0.062(9) 0.081(11) 0.057(9) -0.015(8) -0.021(7) -0.033(8)
N9 0.137(8) 0.138(8) 0.138(8) -0.034(2) -0.0244(19) -0.0215(18)
N10 0.053(7) 0.090(9) 0.036(6) -0.019(6) -0.010(5) -0.015(6)
O15 0.148(8) 0.150(8) 0.151(8) -0.036(3) -0.030(3) -0.026(3)
O16 0.137(10) 0.047(5) 0.046(5) 0.012(4) -0.036(6) -0.049(6)
O3W 0.257(15) 0.256(15) 0.255(15) -0.063(5) -0.045(4) -0.038(4)
O4W 0.270(16) 0.267(16) 0.268(16) -0.067(5) -0.048(4) -0.040(4)

loop_
_atom_type_symbol
_atom_type_description
_atom_type_scat_dispersion_real
_atom_type_scat_dispersion_imag
_atom_type_scat_source
C C 0.0181 0.0091 'International Tables Vol C Tables 4.2.6.8 and 6.1.1.4'
H H 0.0000 0.0000 'International Tables Vol C Tables 4.2.6.8 and 6.1.1.4'
Cl Cl 0.3639 0.7018 'International Tables Vol C Tables 4.2.6.8 and 6.1.1.4'
Dy Dy -9.8046 9.8477 'International Tables Vol C Tables 4.2.6.8 and 6.1.1.4'
F F 0.0727 0.0534 'International Tables Vol C Tables 4.2.6.8 and 6.1.1.4'
N N 0.0311 0.0180 'International Tables Vol C Tables 4.2.6.8 and 6.1.1.4'
O O 0.0492 0.0322 'International Tables Vol C Tables 4.2.6.8 and 6.1.1.4'
P P 0.2955 0.4335 'International Tables Vol C Tables 4.2.6.8 and 6.1.1.4'

loop_
_geom_angle_atom_site_label_1
_geom_angle_atom_site_label_2
_geom_angle_atom_site_label_3
_geom_angle
_geom_angle_site_symmetry_1
_geom_angle_site_symmetry_3
_geom_angle_publ_flag
C6 C1 C2 119.0(11) . . ?
O1 C1 C2 118.8(11) . . ?
O1 C1 C6 122.2(11) . . ?
C1 C2 H2 119.5 . . ?
C3 C2 C1 120.9(11) . . ?
C3 C2 H2 119.5 . . ?
C2 C3 H3 120.8 . . ?
C2 C3 C4 118.3(12) . . ?
C4 C3 H3 120.8 . . ?
C3 C4 F1 117.5(12) . . ?
C5 C4 C3 123.7(13) . . ?
C5 C4 F1 118.8(12) . . ?
C4 C5 H5 120.2 . . ?
C4 C5 C6 119.6(12) . . ?
C6 C5 H5 120.2 . . ?
C1 C6 C5 118.3(11) . . ?
C1 C6 C7 124.8(11) . . ?
C7 C6 C5 116.9(11) . . ?
C6 C7 H7 117.7 . . ?
N1 C7 C6 124.6(11) . . ?
N1 C7 H7 117.7 . . ?
N2 C8 C9 117.0(10) . . ?
O2 C8 C9 116.6(10) . . ?
O2 C8 N2 126.4(10) . . ?
C10 C9 C8 122.3(11) . . ?
N3 C9 C8 113.6(10) . . ?
N3 C9 C10 124.1(11) . . ?
C9 C10 H10 121.2 . . ?
C9 C10 C11 117.7(11) . . ?
C11 C10 H10 121.2 . . ?
C10 C11 Cl1 119.3(9) . . ?
C12 C11 C10 120.9(10) . . ?
C12 C11 Cl1 119.8(10) . . ?
C11 C12 H12 121.6 . . ?
C13 C12 C11 116.8(11) . . ?
C13 C12 H12 121.6 . . ?
C12 C13 H13 117.9 . . ?
N3 C13 C12 124.1(11) . . ?
N3 C13 H13 117.9 . . ?
C15 C14 C19 116.5(11) . . ?
O3 C14 C15 121.0(11) . . ?
O3 C14 C19 122.5(10) . . ?
C14 C15 H15 118.6 . . ?
C16 C15 C14 122.8(12) . . ?
C16 C15 H15 118.6 . . ?
C15 C16 H16 120.3 . . ?
C15 C16 C17 119.5(12) . . ?
C17 C16 H16 120.3 . . ?
C16 C17 C18 120.6(13) . . ?
F2 C17 C16 120.2(13) . . ?
F2 C17 C18 119.2(12) . . ?
C17 C18 H18 120.2 . . ?
C19 C18 C17 119.5(12) . . ?
C19 C18 H18 120.2 . . ?
C14 C19 C20 122.5(11) . . ?
C18 C19 C14 121.0(11) . . ?
C18 C19 C20 116.4(11) . . ?
C19 C20 H20 117.5 . . ?
N4 C20 C19 125.0(11) . . ?
N4 C20 H20 117.5 . . ?
N5 C21 C22 117.6(10) . . ?
N5 C21 O4 125.2(11) . . ?
O4 C21 C22 117.2(10) . . ?
C23 C22 C21 123.1(10) . . ?
N6 C22 C21 115.9(9) . . ?
N6 C22 C23 120.9(11) . . ?
C22 C23 H23 120.4 . . ?
C24 C23 C22 119.2(11) . . ?
C24 C23 H23 120.4 . . ?
C23 C24 C25 119.8(11) . . ?
C23 C24 Cl2 120.0(9) . . ?
C25 C24 Cl2 120.1(10) . . ?
C24 C25 H25 120.9 . . ?
C26 C25 C24 118.3(12) . . ?
C26 C25 H25 120.9 . . ?
C25 C26 H26 118.5 . . ?
N6 C26 C25 123.0(12) . . ?
N6 C26 H26 118.5 . . ?
C36 C27 C28 123.6(10) . . ?
C36 C27 O7 119.6(10) . . ?
O7 C27 C28 116.7(10) . . ?
C27 C28 H28 120.3 . . ?
C29 C28 C27 119.3(12) . . ?
C29 C28 H28 120.3 . . ?
C28 C29 H29 119.3 . . ?
C28 C29 C30 121.3(14) . . ?
C30 C29 H29 119.3 . . ?
C29 C30 C31 122.2(15) . . ?
C29 C30 C35 120.0(13) . . ?
C31 C30 C35 117.7(14) . . ?
C30 C31 H31 120.3 . . ?
C32 C31 C30 119(2) . . ?
C32 C31 H31 120.3 . . ?
C31 C32 H32 118.5 . . ?
C31 C32 C33 123(2) . . ?
C33 C32 H32 118.5 . . ?
C32 C33 H33 119.2 . . ?
C32 C33 C34 122(2) . . ?
C34 C33 H33 119.2 . . ?
C33 C34 H34 121.0 . . ?
C33 C34 C35 118.1(17) . . ?
C35 C34 H34 121.0 . . ?
C34 C35 C30 119.9(12) . . ?
C34 C35 C36 121.4(14) . . ?
C36 C35 C30 118.6(12) . . ?
C27 C36 C35 117.0(12) . . ?
C27 C36 C37 120.7(10) . . ?
C35 C36 C37 122.2(11) . . ?
C38 C37 C36 123.9(10) . . ?
C46 C37 C36 119.9(10) . . ?
C46 C37 C38 116.1(11) . . ?
C39 C38 C37 120.9(12) . . ?
C43 C38 C37 119.4(10) . . ?
C43 C38 C39 119.5(11) . . ?
C38 C39 H39 120.0 . . ?
C40 C39 C38 120.1(15) . . ?
C40 C39 H39 120.0 . . ?
C39 C40 H40 119.9 . . ?
C39 C40 C41 120.2(15) . . ?
C41 C40 H40 119.9 . . ?
C40 C41 H41 119.2 . . ?
C42 C41 C40 121.6(13) . . ?
C42 C41 H41 119.2 . . ?
C41 C42 H42 120.3 . . ?
C41 C42 C43 119.4(15) . . ?
C43 C42 H42 120.3 . . ?
C38 C43 C42 119.1(12) . . ?
C38 C43 C44 120.1(10) . . ?
C42 C43 C44 120.9(13) . . ?
C43 C44 H44 119.8 . . ?
C45 C44 C43 120.4(12) . . ?
C45 C44 H44 119.8 . . ?
C44 C45 H45 120.5 . . ?
C44 C45 C46 119.1(11) . . ?
C46 C45 H45 120.5 . . ?
C37 C46 C45 124.4(10) . . ?
C37 C46 O8 118.4(10) . . ?
O8 C46 C45 117.2(9) . . ?
C56 C47 C48 123.0(9) . . ?
C56 C47 O11 118.8(9) . . ?
O11 C47 C48 118.2(9) . . ?
C47 C48 H48 120.4 . . ?
C49 C48 C47 119.2(10) . . ?
C49 C48 H48 120.4 . . ?
C48 C49 H49 119.3 . . ?
C48 C49 C50 121.4(11) . . ?
C50 C49 H49 119.3 . . ?
C49 C50 C51 121.2(12) . . ?
C49 C50 C55 118.6(10) . . ?
C51 C50 C55 120.2(12) . . ?
C50 C51 H51 119.9 . . ?
C52 C51 C50 120.3(14) . . ?
C52 C51 H51 119.9 . . ?
C51 C52 H52 120.1 . . ?
C53 C52 C51 119.8(14) . . ?
C53 C52 H52 120.1 . . ?
C52 C53 H53 119.1 . . ?
C52 C53 C54 121.8(15) . . ?
C54 C53 H53 119.1 . . ?
C53 C54 H54 120.1 . . ?
C55 C54 C53 119.8(14) . . ?
C55 C54 H54 120.1 . . ?
C50 C55 C56 120.1(11) . . ?
C54 C55 C50 118.0(11) . . ?
C54 C55 C56 121.9(12) . . ?
C47 C56 C55 117.3(11) . . ?
C47 C56 C57 120.2(9) . . ?
C55 C56 C57 122.4(10) . . ?
C58 C57 C56 124.6(9) . . ?
C66 C57 C56 118.8(10) . . ?
C66 C57 C58 116.5(10) . . ?
C57 C58 C59 122.0(10) . . ?
C63 C58 C57 120.5(10) . . ?
C63 C58 C59 117.5(11) . . ?
C58 C59 H59 119.0 . . ?
C60 C59 C58 122.1(11) . . ?
C60 C59 H59 119.0 . . ?
C59 C60 H60 120.4 . . ?
C59 C60 C61 119.2(11) . . ?
C61 C60 H60 120.4 . . ?
C60 C61 H61 120.0 . . ?
C62 C61 C60 120.0(12) . . ?
C62 C61 H61 120.0 . . ?
C61 C62 H62 119.6 . . ?
C61 C62 C63 120.8(12) . . ?
C63 C62 H62 119.6 . . ?
C58 C63 C62 120.2(11) . . ?
C58 C63 C64 119.7(11) . . ?
C62 C63 C64 120.2(11) . . ?
C63 C64 H64 119.8 . . ?
C65 C64 C63 120.3(11) . . ?
C65 C64 H64 119.8 . . ?
C64 C65 H65 120.1 . . ?
C64 C65 C66 119.8(10) . . ?
C66 C65 H65 120.1 . . ?
C57 C66 C65 122.9(11) . . ?
C57 C66 O12 118.5(10) . . ?
O12 C66 C65 118.5(9) . . ?
N7 C67 C68 108.9(19) . . ?
O13 C67 C68 126.8(19) . . ?
O13 C67 N7 122.1(17) . . ?
C67 C68 H68A 109.5 . . ?
C67 C68 H68B 109.5 . . ?
C67 C68 H68C 109.5 . . ?
H68A C68 H68B 109.5 . . ?
H68A C68 H68C 109.5 . . ?
H68B C68 H68C 109.5 . . ?
H69A C69 H69B 109.5 . . ?
H69A C69 H69C 109.5 . . ?
H69B C69 H69C 109.5 . . ?
N7 C69 H69A 109.5 . . ?
N7 C69 H69B 109.5 . . ?
N7 C69 H69C 109.5 . . ?
H70A C70 H70B 109.5 . . ?
H70A C70 H70C 109.5 . . ?
H70B C70 H70C 109.5 . . ?
N7 C70 H70A 109.5 . . ?
N7 C70 H70B 109.5 . . ?
N7 C70 H70C 109.5 . . ?
H71A C71 H71B 109.5 . . ?
H71A C71 H71C 109.5 . . ?
H71B C71 H71C 109.4 . . ?
C72 C71 H71A 109.8 . . ?
C72 C71 H71B 108.2 . . ?
C72 C71 H71C 110.4 . . ?
N8 C72 C71 110.3(13) . . ?
O14 C72 C71 120.1(12) . . ?
O14 C72 N8 129.4(14) . . ?
H73A C73 H73B 109.5 . . ?
H73A C73 H73C 109.5 . . ?
H73B C73 H73C 109.5 . . ?
N8 C73 H73A 109.5 . . ?
N8 C73 H73B 109.5 . . ?
N8 C73 H73C 109.5 . . ?
H74A C74 H74B 109.5 . . ?
H74A C74 H74C 109.5 . . ?
H74B C74 H74C 109.5 . . ?
N8 C74 H74A 110.4 . . ?
N8 C74 H74B 109.1 . . ?
N8 C74 H74C 108.9 . . ?
H83A C83 H83B 109.5 . . ?
H83A C83 H83C 109.5 . . ?
H83B C83 H83C 109.5 . . ?
C84 C83 H83A 109.6 . . ?
C84 C83 H83B 108.3 . . ?
C84 C83 H83C 110.6 . . ?
N11 C84 C83 117.4(17) . . ?
O17 C84 C83 119.2(18) . . ?
O17 C84 N11 123(2) . . ?
H85A C85 H85B 109.5 . . ?
H85A C85 H85C 109.5 . . ?
H85B C85 H85C 109.5 . . ?
N11 C85 H85A 110.7 . . ?
N11 C85 H85B 109.9 . . ?
N11 C85 H85C 107.7 . . ?
H86A C86 H86B 109.5 . . ?
H86A C86 H86C 109.5 . . ?
H86B C86 H86C 109.5 . . ?
N11 C86 H86A 109.5 . . ?
N11 C86 H86B 109.5 . . ?
N11 C86 H86C 109.5 . . ?
N1 Dy1 Dy2 98.5(2) . . ?
N1 Dy1 N6 158.6(3) . . ?
N6 Dy1 Dy2 98.6(2) . . ?
O1 Dy1 Dy2 154.3(2) . . ?
O1 Dy1 N1 73.5(3) . . ?
O1 Dy1 N6 85.6(3) . . ?
O1 Dy1 O2 128.2(3) . . ?
O1 Dy1 O4 149.6(3) . . ?
O1 Dy1 O5 81.8(3) . . ?
O1 Dy1 O9 127.1(3) . . ?
O1 Dy1 O13 76.0(3) . . ?
O2 Dy1 Dy2 34.44(18) . . ?
O2 Dy1 N1 64.6(3) . . ?
O2 Dy1 N6 129.6(3) . . ?
O4 Dy1 Dy2 35.07(18) . . ?
O4 Dy1 N1 132.9(3) . . ?
O4 Dy1 N6 66.2(3) . . ?
O4 Dy1 O2 69.5(2) . . ?
O4 Dy1 O5 80.1(3) . . ?
O4 Dy1 O9 79.4(3) . . ?
O4 Dy1 O13 103.8(3) . . ?
O5 Dy1 Dy2 75.0(2) . . ?
O5 Dy1 N1 97.3(3) . . ?
O5 Dy1 N6 74.9(3) . . ?
O5 Dy1 O2 75.1(3) . . ?
O9 Dy1 Dy2 72.4(2) . . ?
O9 Dy1 N1 77.5(3) . . ?
O9 Dy1 N6 120.1(3) . . ?
O9 Dy1 O2 72.2(3) . . ?
O9 Dy1 O5 145.8(3) . . ?
O9 Dy1 O13 71.2(3) . . ?
O13 Dy1 Dy2 129.4(3) . . ?
O13 Dy1 N1 106.6(3) . . ?
O13 Dy1 N6 71.6(3) . . ?
O13 Dy1 O2 143.4(3) . . ?
O13 Dy1 O5 140.8(3) . . ?
N3 Dy2 Dy1 96.7(2) . . ?
N4 Dy2 Dy1 96.9(2) . . ?
N4 Dy2 N3 164.4(3) . . ?
O2 Dy2 Dy1 34.64(18) . . ?
O2 Dy2 N3 63.8(3) . . ?
O2 Dy2 N4 130.9(3) . . ?
O2 Dy2 O4 68.6(2) . . ?
O2 Dy2 O14 111.8(3) . . ?
O3 Dy2 Dy1 149.0(2) . . ?
O3 Dy2 N3 92.0(3) . . ?
O3 Dy2 N4 72.3(3) . . ?
O3 Dy2 O2 150.0(3) . . ?
O3 Dy2 O4 123.7(3) . . ?
O3 Dy2 O6 132.3(3) . . ?
O3 Dy2 O10 79.7(3) . . ?
O3 Dy2 O14 76.0(3) . . ?
O4 Dy2 Dy1 33.99(17) . . ?
O4 Dy2 N3 128.8(3) . . ?
O4 Dy2 N4 63.5(3) . . ?
O6 Dy2 Dy1 71.4(2) . . ?
O6 Dy2 N3 110.9(3) . . ?
O6 Dy2 N4 80.8(3) . . ?
O6 Dy2 O2 75.8(3) . . ?
O6 Dy2 O4 73.3(3) . . ?
O6 Dy2 O14 70.6(3) . . ?
O10 Dy2 Dy1 73.61(19) . . ?
O10 Dy2 N3 76.4(3) . . ?
O10 Dy2 N4 100.2(3) . . ?
O10 Dy2 O2 77.5(3) . . ?
O10 Dy2 O4 75.9(3) . . ?
O10 Dy2 O6 144.8(3) . . ?
O10 Dy2 O14 141.8(3) . . ?
O14 Dy2 Dy1 135.0(2) . . ?
O14 Dy2 N3 75.6(3) . . ?
O14 Dy2 N4 99.9(3) . . ?
O14 Dy2 O4 142.3(3) . . ?
C7 N1 Dy1 128.6(8) . . ?
C7 N1 N2 113.3(10) . . ?
N2 N1 Dy1 117.5(7) . . ?
C8 N2 N1 110.8(9) . . ?
C9 N3 C13 116.3(10) . . ?
C9 N3 Dy2 119.1(8) . . ?
C13 N3 Dy2 123.9(7) . . ?
C20 N4 Dy2 128.1(8) . . ?
C20 N4 N5 112.2(9) . . ?
N5 N4 Dy2 118.8(7) . . ?
C21 N5 N4 110.5(9) . . ?
C22 N6 Dy1 115.6(7) . . ?
C26 N6 C22 118.8(10) . . ?
C26 N6 Dy1 125.6(8) . . ?
C67 N7 C69 118.0(18) . . ?
C67 N7 C70 124.2(18) . . ?
C69 N7 C70 117.7(19) . . ?
C72 N8 C73 108.2(15) . . ?
C72 N8 C74 117.2(16) . . ?
C73 N8 C74 134.1(16) . . ?
C84 N11 C85 124.2(18) . . ?
C84 N11 C86 118.9(16) . . ?
C85 N11 C86 116.4(15) . . ?
C1 O1 Dy1 135.6(7) . . ?
H1WA O1W H1WB 109.5 . . ?
C8 O2 Dy1 116.5(7) . . ?
C8 O2 Dy2 125.4(7) . . ?
Dy2 O2 Dy1 110.9(3) . . ?
H2WA O2W H2WB 104.5 . . ?
C14 O3 Dy2 133.1(7) . . ?
C21 O4 Dy1 124.3(7) . . ?
C21 O4 Dy2 117.1(7) . . ?
Dy1 O4 Dy2 110.9(3) . . ?
P1 O5 Dy1 130.8(5) . . ?
P1 O6 Dy2 139.3(5) . . ?
C27 O7 P1 120.1(7) . . ?
C46 O8 P1 115.1(7) . . ?
P2 O9 Dy1 136.4(5) . . ?
P2 O10 Dy2 136.2(5) . . ?
C47 O11 P2 117.8(6) . . ?
C66 O12 P2 117.1(7) . . ?
C67 O13 Dy1 151.4(11) . . ?
C72 O14 Dy2 137.0(10) . . ?
O5 P1 O7 111.6(5) . . ?
O5 P1 O8 105.7(5) . . ?
O6 P1 O5 120.2(5) . . ?
O6 P1 O7 104.5(5) . . ?
O6 P1 O8 111.0(5) . . ?
O8 P1 O7 102.6(4) . . ?
O9 P2 O11 105.9(4) . . ?
O9 P2 O12 111.4(5) . . ?
O10 P2 O9 119.7(4) . . ?
O10 P2 O11 111.3(5) . . ?
O10 P2 O12 105.5(5) . . ?
O12 P2 O11 101.7(4) . . ?
H75A C75 H75B 109.5 . . ?
H75A C75 H75C 109.5 . . ?
H75B C75 H75C 109.5 . . ?
C76 C75 H75A 112.5 . . ?
C76 C75 H75B 107.6 . . ?
C76 C75 H75C 108.2 . . ?
N9 C76 C75 123(3) . . ?
O15 C76 C75 110(3) . . ?
O15 C76 N9 123(4) . . ?
H77A C77 H77B 109.5 . . ?
H77A C77 H77C 109.4 . . ?
H77B C77 H77C 109.5 . . ?
N9 C77 H77A 113.1 . . ?
N9 C77 H77B 103.9 . . ?
N9 C77 H77C 111.2 . . ?
H78A C78 H78B 109.5 . . ?
H78A C78 H78C 109.6 . . ?
H78B C78 H78C 109.4 . . ?
N9 C78 H78A 103.5 . . ?
N9 C78 H78B 110.5 . . ?
N9 C78 H78C 114.2 . . ?
H79A C79 H79B 109.5 . . ?
H79A C79 H79C 109.5 . . ?
H79B C79 H79C 109.5 . . ?
C80 C79 H79A 109.5 . . ?
C80 C79 H79B 109.5 . . ?
C80 C79 H79C 109.5 . . ?
N10 C80 C79 117.8(15) . . ?
O16 C80 C79 119.4(14) . . ?
O16 C80 N10 122.8(19) . . ?
H81A C81 H81B 109.5 . . ?
H81A C81 H81C 109.5 . . ?
H81B C81 H81C 109.5 . . ?
N10 C81 H81A 109.5 . . ?
N10 C81 H81B 109.5 . . ?
N10 C81 H81C 109.5 . . ?
H82A C82 H82B 109.5 . . ?
H82A C82 H82C 109.5 . . ?
H82B C82 H82C 109.5 . . ?
N10 C82 H82A 109.5 . . ?
N10 C82 H82B 109.5 . . ?
N10 C82 H82C 109.5 . . ?
C76 N9 C77 127(3) . . ?
C76 N9 C78 122(3) . . ?
C78 N9 C77 111(3) . . ?
C80 N10 C81 121.4(15) . . ?
C80 N10 C82 123.1(15) . . ?
C81 N10 C82 115.2(12) . . ?
H3WA O3W H3WB 109.5 . . ?
H4WA O4W H4WB 109.4 . . ?

loop_
_geom_bond_atom_site_label_1
_geom_bond_atom_site_label_2
_geom_bond_distance
_geom_bond_site_symmetry_2
_geom_bond_publ_flag
C1 C2 1.413(17) . ?
C1 C6 1.408(16) . ?
C1 O1 1.326(15) . ?
C2 H2 0.9500 . ?
C2 C3 1.381(18) . ?
C3 H3 0.9500 . ?
C3 C4 1.383(19) . ?
C4 C5 1.327(19) . ?
C4 F1 1.384(15) . ?
C5 H5 0.9500 . ?
C5 C6 1.440(17) . ?
C6 C7 1.436(18) . ?
C7 H7 0.9500 . ?
C7 N1 1.294(16) . ?
C8 C9 1.489(16) . ?
C8 N2 1.309(16) . ?
C8 O2 1.304(13) . ?
C9 C10 1.374(16) . ?
C9 N3 1.338(16) . ?
C10 H10 0.9500 . ?
C10 C11 1.385(17) . ?
C11 C12 1.383(18) . ?
C11 Cl1 1.737(11) . ?
C12 H12 0.9500 . ?
C12 C13 1.377(16) . ?
C13 H13 0.9500 . ?
C13 N3 1.367(16) . ?
C14 C15 1.391(18) . ?
C14 C19 1.434(16) . ?
C14 O3 1.302(14) . ?
C15 H15 0.9500 . ?
C15 C16 1.375(19) . ?
C16 H16 0.9500 . ?
C16 C17 1.38(2) . ?
C17 C18 1.396(19) . ?
C17 F2 1.363(16) . ?
C18 H18 0.9500 . ?
C18 C19 1.383(18) . ?
C19 C20 1.452(18) . ?
C20 H20 0.9500 . ?
C20 N4 1.280(16) . ?
C21 C22 1.474(17) . ?
C21 N5 1.307(15) . ?
C21 O4 1.316(13) . ?
C22 C23 1.397(15) . ?
C22 N6 1.376(15) . ?
C23 H23 0.9500 . ?
C23 C24 1.355(18) . ?
C24 C25 1.395(18) . ?
C24 Cl2 1.726(11) . ?
C25 H25 0.9500 . ?
C25 C26 1.385(17) . ?
C26 H26 0.9500 . ?
C26 N6 1.313(17) . ?
C27 C28 1.417(16) . ?
C27 C36 1.378(16) . ?
C27 O7 1.385(13) . ?
C28 H28 0.9500 . ?
C28 C29 1.363(18) . ?
C29 H29 0.9500 . ?
C29 C30 1.38(2) . ?
C30 C31 1.43(2) . ?
C30 C35 1.46(2) . ?
C31 H31 0.9500 . ?
C31 C32 1.33(3) . ?
C32 H32 0.9500 . ?
C32 C33 1.37(3) . ?
C33 H33 0.9500 . ?
C33 C34 1.39(2) . ?
C34 H34 0.9500 . ?
C34 C35 1.40(2) . ?
C35 C36 1.450(16) . ?
C36 C37 1.471(18) . ?
C37 C38 1.448(16) . ?
C37 C46 1.376(15) . ?
C38 C39 1.423(18) . ?
C38 C43 1.416(18) . ?
C39 H39 0.9500 . ?
C39 C40 1.374(19) . ?
C40 H40 0.9500 . ?
C40 C41 1.41(2) . ?
C41 H41 0.9500 . ?
C41 C42 1.37(2) . ?
C42 H42 0.9500 . ?
C42 C43 1.434(17) . ?
C43 C44 1.437(18) . ?
C44 H44 0.9500 . ?
C44 C45 1.334(17) . ?
C45 H45 0.9500 . ?
C45 C46 1.422(17) . ?
C46 O8 1.412(13) . ?
C47 C48 1.406(15) . ?
C47 C56 1.382(15) . ?
C47 O11 1.383(12) . ?
C48 H48 0.9500 . ?
C48 C49 1.371(16) . ?
C49 H49 0.9500 . ?
C49 C50 1.414(18) . ?
C50 C51 1.414(17) . ?
C50 C55 1.427(19) . ?
C51 H51 0.9500 . ?
C51 C52 1.39(2) . ?
C52 H52 0.9500 . ?
C52 C53 1.35(2) . ?
C53 H53 0.9500 . ?
C53 C54 1.43(2) . ?
C54 H54 0.9500 . ?
C54 C55 1.393(18) . ?
C55 C56 1.442(16) . ?
C56 C57 1.463(16) . ?
C57 C58 1.434(16) . ?
C57 C66 1.393(14) . ?
C58 C59 1.436(16) . ?
C58 C63 1.389(17) . ?
C59 H59 0.9500 . ?
C59 C60 1.361(16) . ?
C60 H60 0.9500 . ?
C60 C61 1.430(19) . ?
C61 H61 0.9500 . ?
C61 C62 1.355(19) . ?
C62 H62 0.9500 . ?
C62 C63 1.430(18) . ?
C63 C64 1.435(16) . ?
C64 H64 0.9500 . ?
C64 C65 1.342(17) . ?
C65 H65 0.9500 . ?
C65 C66 1.403(17) . ?
C66 O12 1.399(14) . ?
C67 C68 1.584(13) . ?
C67 N7 1.35(2) . ?
C67 O13 1.14(2) . ?
C68 H68A 0.9800 . ?
C68 H68B 0.9800 . ?
C68 H68C 0.9800 . ?
C69 H69A 0.9800 . ?
C69 H69B 0.9800 . ?
C69 H69C 0.9800 . ?
C69 N7 1.46(3) . ?
C70 H70A 0.9800 . ?
C70 H70B 0.9800 . ?
C70 H70C 0.9800 . ?
C70 N7 1.49(3) . ?
C71 H71A 0.9801 . ?
C71 H71B 0.9800 . ?
C71 H71C 0.9805 . ?
C71 C72 1.595(12) . ?
C72 N8 1.353(12) . ?
C72 O14 1.198(16) . ?
C73 H73A 0.9800 . ?
C73 H73B 0.9800 . ?
C73 H73C 0.9800 . ?
C73 N8 1.451(18) . ?
C74 H74A 0.9799 . ?
C74 H74B 0.9799 . ?
C74 H74C 0.9798 . ?
C74 N8 1.49(2) . ?
C83 H83A 0.9799 . ?
C83 H83B 0.9798 . ?
C83 H83C 0.9796 . ?
C83 C84 1.56(3) . ?
C84 N11 1.32(2) . ?
C84 O17 1.24(2) . ?
C85 H85A 0.9800 . ?
C85 H85B 0.9802 . ?
C85 H85C 0.9800 . ?
C85 N11 1.43(2) . ?
C86 H86A 0.9800 . ?
C86 H86B 0.9800 . ?
C86 H86C 0.9800 . ?
C86 N11 1.50(2) . ?
Dy1 Dy2 3.9197(6) . ?
Dy1 N1 2.470(9) . ?
Dy1 N6 2.554(10) . ?
Dy1 O1 2.194(8) . ?
Dy1 O2 2.385(8) . ?
Dy1 O4 2.346(7) . ?
Dy1 O5 2.374(8) . ?
Dy1 O9 2.373(7) . ?
Dy1 O13 2.373(9) . ?
Dy2 N3 2.558(9) . ?
Dy2 N4 2.477(9) . ?
Dy2 O2 2.373(8) . ?
Dy2 O3 2.220(8) . ?
Dy2 O4 2.411(8) . ?
Dy2 O6 2.352(8) . ?
Dy2 O10 2.333(7) . ?
Dy2 O14 2.385(8) . ?
N1 N2 1.405(14) . ?
N4 N5 1.409(13) . ?
O1W H1WA 0.8698 . ?
O1W H1WB 0.8701 . ?
O2W H2WA 0.8699 . ?
O2W H2WB 0.8700 . ?
O5 P1 1.493(9) . ?
O6 P1 1.470(9) . ?
O7 P1 1.625(8) . ?
O8 P1 1.622(8) . ?
O9 P2 1.490(9) . ?
O10 P2 1.473(9) . ?
O11 P2 1.609(7) . ?
O12 P2 1.603(8) . ?
C75 H75A 0.9804 . ?
C75 H75B 0.9797 . ?
C75 H75C 0.9816 . ?
C75 C76 1.60(5) . ?
C76 N9 1.24(3) . ?
C76 O15 1.17(3) . ?
C77 H77A 0.9800 . ?
C77 H77B 0.9800 . ?
C77 H77C 0.9798 . ?
C77 N9 1.51(4) . ?
C78 H78A 0.9812 . ?
C78 H78B 0.9807 . ?
C78 H78C 0.9806 . ?
C78 N9 1.42(4) . ?
C79 H79A 0.9800 . ?
C79 H79B 0.9800 . ?
C79 H79C 0.9800 . ?
C79 C80 1.55(2) . ?
C80 N10 1.303(19) . ?
C80 O16 1.243(19) . ?
C81 H81A 0.9800 . ?
C81 H81B 0.9800 . ?
C81 H81C 0.9800 . ?
C81 N10 1.436(19) . ?
C82 H82A 0.9800 . ?
C82 H82B 0.9800 . ?
C82 H82C 0.9800 . ?
C82 N10 1.50(2) . ?
O3W H3WA 0.8700 . ?
O3W H3WB 0.8701 . ?
O4W H4WA 0.8704 . ?
O4W H4WB 0.8699 . ?

loop_
_geom_torsion_atom_site_label_1
_geom_torsion_atom_site_label_2
_geom_torsion_atom_site_label_3
_geom_torsion_atom_site_label_4
_geom_torsion
_geom_torsion_site_symmetry_1
_geom_torsion_site_symmetry_2
_geom_torsion_site_symmetry_3
_geom_torsion_site_symmetry_4
_geom_torsion_publ_flag
C1 C2 C3 C4 0.4(18) . . . . ?
C1 C6 C7 N1 11(2) . . . . ?
C2 C1 C6 C5 -2.7(17) . . . . ?
C2 C1 C6 C7 175.5(11) . . . . ?
C2 C1 O1 Dy1 149.3(9) . . . . ?
C2 C3 C4 C5 -2(2) . . . . ?
C2 C3 C4 F1 179.6(11) . . . . ?
C3 C4 C5 C6 1(2) . . . . ?
C4 C5 C6 C1 1.5(18) . . . . ?
C4 C5 C6 C7 -176.8(12) . . . . ?
C5 C6 C7 N1 -171.0(12) . . . . ?
C6 C1 C2 C3 1.8(17) . . . . ?
C6 C1 O1 Dy1 -32.7(17) . . . . ?
C6 C7 N1 Dy1 9.9(18) . . . . ?
C6 C7 N1 N2 -179.4(11) . . . . ?
C7 N1 N2 C8 173.8(11) . . . . ?
C8 C9 C10 C11 -177.8(10) . . . . ?
C8 C9 N3 C13 178.6(10) . . . . ?
C8 C9 N3 Dy2 7.1(12) . . . . ?
C9 C8 N2 N1 175.3(9) . . . . ?
C9 C8 O2 Dy1 -159.4(7) . . . . ?
C9 C8 O2 Dy2 -11.8(13) . . . . ?
C9 C10 C11 C12 -1.5(17) . . . . ?
C9 C10 C11 Cl1 179.8(9) . . . . ?
C10 C9 N3 C13 0.1(16) . . . . ?
C10 C9 N3 Dy2 -171.4(9) . . . . ?
C10 C11 C12 C13 1.8(18) . . . . ?
C11 C12 C13 N3 -1.2(18) . . . . ?
C12 C13 N3 C9 0.2(17) . . . . ?
C12 C13 N3 Dy2 171.3(9) . . . . ?
C14 C15 C16 C17 4(2) . . . . ?
C14 C19 C20 N4 -14.3(19) . . . . ?
C15 C14 C19 C18 0.3(17) . . . . ?
C15 C14 C19 C20 -175.6(11) . . . . ?
C15 C14 O3 Dy2 -141.6(9) . . . . ?
C15 C16 C17 C18 0(2) . . . . ?
C15 C16 C17 F2 178.6(12) . . . . ?
C16 C17 C18 C19 -3(2) . . . . ?
C17 C18 C19 C14 2.9(18) . . . . ?
C17 C18 C19 C20 179.1(12) . . . . ?
C18 C19 C20 N4 169.6(12) . . . . ?
C19 C14 C15 C16 -3.6(17) . . . . ?
C19 C14 O3 Dy2 39.3(16) . . . . ?
C19 C20 N4 Dy2 -11.3(17) . . . . ?
C19 C20 N4 N5 179.6(11) . . . . ?
C20 N4 N5 C21 -174.8(10) . . . . ?
C21 C22 C23 C24 177.2(11) . . . . ?
C21 C22 N6 C26 -175.6(12) . . . . ?
C21 C22 N6 Dy1 1.5(13) . . . . ?
C22 C21 N5 N4 -174.5(9) . . . . ?
C22 C21 O4 Dy1 11.0(14) . . . . ?
C22 C21 O4 Dy2 157.6(8) . . . . ?
C22 C23 C24 C25 -1.5(19) . . . . ?
C22 C23 C24 Cl2 179.7(9) . . . . ?
C23 C22 N6 C26 1.5(18) . . . . ?
C23 C22 N6 Dy1 178.6(9) . . . . ?
C23 C24 C25 C26 1(2) . . . . ?
C24 C25 C26 N6 1(2) . . . . ?
C25 C26 N6 C22 -2(2) . . . . ?
C25 C26 N6 Dy1 -179.0(11) . . . . ?
C27 C28 C29 C30 0(2) . . . . ?
C27 C36 C37 C38 124.0(12) . . . . ?
C27 C36 C37 C46 -52.0(15) . . . . ?
C27 O7 P1 O5 75.8(9) . . . . ?
C27 O7 P1 O6 -152.8(8) . . . . ?
C27 O7 P1 O8 -36.9(9) . . . . ?
C28 C27 C36 C35 4.8(17) . . . . ?
C28 C27 C36 C37 -178.3(10) . . . . ?
C28 C27 O7 P1 -111.8(10) . . . . ?
C28 C29 C30 C31 -177.3(15) . . . . ?
C28 C29 C30 C35 0(2) . . . . ?
C29 C30 C31 C32 176.8(18) . . . . ?
C29 C30 C35 C34 -174.2(14) . . . . ?
C29 C30 C35 C36 2(2) . . . . ?
C30 C31 C32 C33 -2(3) . . . . ?
C30 C35 C36 C27 -4.1(17) . . . . ?
C30 C35 C36 C37 179.0(12) . . . . ?
C31 C30 C35 C34 3(2) . . . . ?
C31 C30 C35 C36 179.3(14) . . . . ?
C31 C32 C33 C34 1(3) . . . . ?
C32 C33 C34 C35 1(3) . . . . ?
C33 C34 C35 C30 -4(2) . . . . ?
C33 C34 C35 C36 -179.4(14) . . . . ?
C34 C35 C36 C27 171.8(12) . . . . ?
C34 C35 C36 C37 -5.1(19) . . . . ?
C35 C30 C31 C32 -1(3) . . . . ?
C35 C36 C37 C38 -59.2(16) . . . . ?
C35 C36 C37 C46 124.8(12) . . . . ?
C36 C27 C28 C29 -3.0(18) . . . . ?
C36 C27 O7 P1 71.3(12) . . . . ?
C36 C37 C38 C39 -5.7(16) . . . . ?
C36 C37 C38 C43 177.3(10) . . . . ?
C36 C37 C46 C45 -175.8(10) . . . . ?
C36 C37 C46 O8 1.9(14) . . . . ?
C37 C38 C39 C40 180.0(12) . . . . ?
C37 C38 C43 C42 -178.0(10) . . . . ?
C37 C38 C43 C44 1.5(15) . . . . ?
C37 C46 O8 P1 76.9(10) . . . . ?
C38 C37 C46 C45 7.8(15) . . . . ?
C38 C37 C46 O8 -174.4(9) . . . . ?
C38 C39 C40 C41 0(2) . . . . ?
C38 C43 C44 C45 2.9(16) . . . . ?
C39 C38 C43 C42 5.0(16) . . . . ?
C39 C38 C43 C44 -175.5(10) . . . . ?
C39 C40 C41 C42 2(2) . . . . ?
C40 C41 C42 C43 0(2) . . . . ?
C41 C42 C43 C38 -3.7(18) . . . . ?
C41 C42 C43 C44 176.9(12) . . . . ?
C42 C43 C44 C45 -177.6(11) . . . . ?
C43 C38 C39 C40 -3.0(17) . . . . ?
C43 C44 C45 C46 -2.0(16) . . . . ?
C44 C45 C46 C37 -3.6(16) . . . . ?
C44 C45 C46 O8 178.6(9) . . . . ?
C45 C46 O8 P1 -105.2(9) . . . . ?
C46 C37 C38 C39 170.5(10) . . . . ?
C46 C37 C38 C43 -6.5(14) . . . . ?
C46 O8 P1 O5 -171.2(7) . . . . ?
C46 O8 P1 O6 57.0(8) . . . . ?
C46 O8 P1 O7 -54.2(8) . . . . ?
C47 C48 C49 C50 -3.2(17) . . . . ?
C47 C56 C57 C58 124.5(11) . . . . ?
C47 C56 C57 C66 -51.3(14) . . . . ?
C47 O11 P2 O9 -162.7(7) . . . . ?
C47 O11 P2 O10 65.7(8) . . . . ?
C47 O11 P2 O12 -46.2(8) . . . . ?
C48 C47 C56 C55 6.9(15) . . . . ?
C48 C47 C56 C57 -176.6(9) . . . . ?
C48 C47 O11 P2 -106.8(9) . . . . ?
C48 C49 C50 C51 -175.5(12) . . . . ?
C48 C49 C50 C55 4.3(18) . . . . ?
C49 C50 C51 C52 176.1(13) . . . . ?
C49 C50 C55 C54 -176.7(11) . . . . ?
C49 C50 C55 C56 0.2(17) . . . . ?
C50 C51 C52 C53 4(2) . . . . ?
C50 C55 C56 C47 -5.5(16) . . . . ?
C50 C55 C56 C57 178.0(11) . . . . ?
C51 C50 C55 C54 3.1(18) . . . . ?
C51 C50 C55 C56 179.9(12) . . . . ?
C51 C52 C53 C54 -3(3) . . . . ?
C52 C53 C54 C55 2(2) . . . . ?
C53 C54 C55 C50 -2.5(19) . . . . ?
C53 C54 C55 C56 -179.2(13) . . . . ?
C54 C55 C56 C47 171.2(11) . . . . ?
C54 C55 C56 C57 -5.2(17) . . . . ?
C55 C50 C51 C52 -4(2) . . . . ?
C55 C56 C57 C58 -59.2(16) . . . . ?
C55 C56 C57 C66 125.0(11) . . . . ?
C56 C47 C48 C49 -2.7(15) . . . . ?
C56 C47 O11 P2 75.7(10) . . . . ?
C56 C57 C58 C59 -4.4(17) . . . . ?
C56 C57 C58 C63 177.7(11) . . . . ?
C56 C57 C66 C65 -178.1(10) . . . . ?
C56 C57 C66 O12 -1.7(15) . . . . ?
C57 C58 C59 C60 178.8(12) . . . . ?
C57 C58 C63 C62 -177.8(12) . . . . ?
C57 C58 C63 C64 3.7(19) . . . . ?
C57 C66 O12 P2 77.7(11) . . . . ?
C58 C57 C66 C65 5.7(16) . . . . ?
C58 C57 C66 O12 -177.9(9) . . . . ?
C58 C59 C60 C61 -1(2) . . . . ?
C58 C63 C64 C65 0(2) . . . . ?
C59 C58 C63 C62 4.2(19) . . . . ?
C59 C58 C63 C64 -174.4(12) . . . . ?
C59 C60 C61 C62 4(2) . . . . ?
C60 C61 C62 C63 -3(2) . . . . ?
C61 C62 C63 C58 -1(2) . . . . ?
C61 C62 C63 C64 177.2(15) . . . . ?
C62 C63 C64 C65 -178.4(14) . . . . ?
C63 C58 C59 C60 -3.1(19) . . . . ?
C63 C64 C65 C66 -1(2) . . . . ?
C64 C65 C66 C57 -2.1(19) . . . . ?
C64 C65 C66 O12 -178.6(12) . . . . ?
C65 C66 O12 P2 -105.7(10) . . . . ?
C66 C57 C58 C59 171.6(11) . . . . ?
C66 C57 C58 C63 -6.4(16) . . . . ?
C66 O12 P2 O9 65.0(8) . . . . ?
C66 O12 P2 O10 -163.6(7) . . . . ?
C66 O12 P2 O11 -47.4(8) . . . . ?
C68 C67 N7 C69 -173(2) . . . . ?
C68 C67 N7 C70 6(3) . . . . ?
C68 C67 O13 Dy1 -37(4) . . . . ?
C71 C72 N8 C73 179.4(15) . . . . ?
C71 C72 N8 C74 -8(2) . . . . ?
C71 C72 O14 Dy2 80.4(18) . . . . ?
C83 C84 N11 C85 7(3) . . . . ?
C83 C84 N11 C86 178.0(15) . . . . ?
Cl1 C11 C12 C13 -179.5(9) . . . . ?
Cl2 C24 C25 C26 179.6(11) . . . . ?
Dy1 N1 N2 C8 -14.4(12) . . . . ?
Dy1 O5 P1 O6 24.7(8) . . . . ?
Dy1 O5 P1 O7 147.5(5) . . . . ?
Dy1 O5 P1 O8 -101.8(6) . . . . ?
Dy1 O9 P2 O10 -3.2(9) . . . . ?
Dy1 O9 P2 O11 -129.7(6) . . . . ?
Dy1 O9 P2 O12 120.5(6) . . . . ?
Dy2 N4 N5 C21 15.0(11) . . . . ?
Dy2 O6 P1 O5 -12.9(10) . . . . ?
Dy2 O6 P1 O7 -139.0(7) . . . . ?
Dy2 O6 P1 O8 111.1(7) . . . . ?
Dy2 O10 P2 O9 -13.0(9) . . . . ?
Dy2 O10 P2 O11 111.0(6) . . . . ?
Dy2 O10 P2 O12 -139.5(6) . . . . ?
F1 C4 C5 C6 179.4(11) . . . . ?
F2 C17 C18 C19 178.2(12) . . . . ?
N2 C8 C9 C10 2.8(16) . . . . ?
N2 C8 C9 N3 -175.7(10) . . . . ?
N2 C8 O2 Dy1 18.3(14) . . . . ?
N2 C8 O2 Dy2 165.8(9) . . . . ?
N3 C9 C10 C11 0.5(17) . . . . ?
N5 C21 C22 C23 -6.7(17) . . . . ?
N5 C21 C22 N6 170.3(10) . . . . ?
N5 C21 O4 Dy1 -166.8(8) . . . . ?
N5 C21 O4 Dy2 -20.1(14) . . . . ?
N6 C22 C23 C24 0.4(18) . . . . ?
N7 C67 O13 Dy1 162.3(15) . . . . ?
N8 C72 O14 Dy2 -104(2) . . . . ?
O1 C1 C2 C3 179.9(11) . . . . ?
O1 C1 C6 C5 179.3(11) . . . . ?
O1 C1 C6 C7 -2.5(18) . . . . ?
O2 C8 C9 C10 -179.4(10) . . . . ?
O2 C8 C9 N3 2.1(14) . . . . ?
O2 C8 N2 N1 -2.3(16) . . . . ?
O3 C14 C15 C16 177.3(11) . . . . ?
O3 C14 C19 C18 179.4(11) . . . . ?
O3 C14 C19 C20 3.5(17) . . . . ?
O4 C21 C22 C23 175.4(11) . . . . ?
O4 C21 C22 N6 -7.6(15) . . . . ?
O4 C21 N5 N4 3.2(15) . . . . ?
O7 C27 C28 C29 -179.7(11) . . . . ?
O7 C27 C36 C35 -178.6(10) . . . . ?
O7 C27 C36 C37 -1.7(16) . . . . ?
O11 C47 C48 C49 180.0(9) . . . . ?
O11 C47 C56 C55 -175.7(9) . . . . ?
O11 C47 C56 C57 0.8(14) . . . . ?
O13 C67 N7 C69 -9(3) . . . . ?
O13 C67 N7 C70 170(2) . . . . ?
O14 C72 N8 C73 3(3) . . . . ?
O14 C72 N8 C74 176.0(17) . . . . ?
O17 C84 N11 C85 -177.4(19) . . . . ?
O17 C84 N11 C86 -6(3) . . . . ?
C75 C76 N9 C77 -27(6) . . . . ?
C75 C76 N9 C78 163(4) . . . . ?
C79 C80 N10 C81 176.0(11) . . . . ?
C79 C80 N10 C82 2.6(18) . . . . ?
O15 C76 N9 C77 177(4) . . . . ?
O15 C76 N9 C78 7(7) . . . . ?
O16 C80 N10 C81 -6(2) . . . . ?
O16 C80 N10 C82 -179.2(12) . . . . ?
